data_7133510
loop_
_publ_author_name
'Blanes-D&#xed;az, Anamar'
'Wacker, Jennifer N.'
'Szymanowski, Jennifer E. S.'
'Bertke, Jeffery A.'
'Knope, Karah E.'

_publ_section_title
;
 Isolation of a chloride-capped cerium polyoxo nanocluster built from 52
 metal ions.
;
_journal_issue 84
_journal_name_full 'Chemical communications (Cambridge, England)'
_journal_page_first 12185
_journal_page_last 12188
_journal_paper_doi 10.1039/d4cc03144j
_journal_volume 60
_journal_year 2024
_chemical_formula_moiety 'Ce38 Cl50 O68, 4(C5 H6 N), 24(O)'
_chemical_formula_sum 'C20 H24 Ce38 Cl50 N4 O92'
_chemical_formula_weight 8889.49
_space_group_crystal_system monoclinic
_space_group_IT_number 14
_space_group_name_Hall '-P 2yn'
_space_group_name_H-M_alt 'P 1 21/n 1'
_atom_sites_solution_hydrogens geom
_atom_sites_solution_primary intrinsic
_audit_creation_method SHELXL-2018/3
_audit_update_record
;
2024-08-08 deposited with the CCDC.	2024-08-14 downloaded from the CCDC.
;
_cell_angle_alpha 90
_cell_angle_beta 97.6020(10)
_cell_angle_gamma 90
_cell_formula_units_Z 2
_cell_length_a 18.8106(7)
_cell_length_b 18.7789(7)
_cell_length_c 28.4413(11)
_cell_measurement_reflns_used 9838
_cell_measurement_temperature 100(2)
_cell_measurement_theta_max 25.40
_cell_measurement_theta_min 2.29
_cell_volume 9958.4(7)
_computing_cell_refinement 'SAINT V8.37A (Bruker, 2005)'
_computing_data_collection 'APEX3 V2016.5-0 (Bruker, 2016)'
_computing_data_reduction
; 
SAINT V8.37A, XPREP v2014/2, SADABS V2016/2 (Bruker, 2016) 
;
_computing_molecular_graphics 'SHELXLE v932 (Hubschle, 2011)'
_computing_publication_material 'XCIF V2014-2 (Bruker, 2014)'
_computing_structure_refinement 'SHELX-2018-3 (Sheldrick, 2015)'
_computing_structure_solution 'SHELX-2014-5 (Sheldrick, 2015)'
_diffrn_ambient_temperature 100(2)
_diffrn_measured_fraction_theta_full 0.999
_diffrn_measured_fraction_theta_max 0.998
_diffrn_measurement_device_type 'Bruker D8 Quest/Photon 100'
_diffrn_measurement_method 'profile data from \f and \w scans'
_diffrn_radiation_monochromator 'multilayer mirrors'
_diffrn_radiation_source 'microfocus sealed tube'
_diffrn_radiation_type MoK\a
_diffrn_radiation_wavelength 0.71073
_diffrn_reflns_av_R_equivalents 0.2487
_diffrn_reflns_av_unetI/netI 0.0766
_diffrn_reflns_Laue_measured_fraction_full 0.999
_diffrn_reflns_Laue_measured_fraction_max 0.998
_diffrn_reflns_limit_h_max 22
_diffrn_reflns_limit_h_min -22
_diffrn_reflns_limit_k_max 22
_diffrn_reflns_limit_k_min -22
_diffrn_reflns_limit_l_max 34
_diffrn_reflns_limit_l_min -34
_diffrn_reflns_number 381262
_diffrn_reflns_point_group_measured_fraction_full 0.999
_diffrn_reflns_point_group_measured_fraction_max 0.998
_diffrn_reflns_theta_full 25.242
_diffrn_reflns_theta_max 25.422
_diffrn_reflns_theta_min 2.208
_diffrn_standards_decay_% 0
_diffrn_standards_interval_count 0
_diffrn_standards_number 0
_exptl_absorpt_coefficient_mu 9.219
_exptl_absorpt_correction_T_max 0.64538
_exptl_absorpt_correction_T_min 0.44768
_exptl_absorpt_correction_type multi-scan
_exptl_absorpt_process_details 'SADABS V2016/2 (Bruker, 2016)'
_exptl_crystal_colour yellow
_exptl_crystal_density_diffrn 2.965
_exptl_crystal_density_method 'not measured'
_exptl_crystal_description block
_exptl_crystal_F_000 7924
_exptl_crystal_size_max 0.062
_exptl_crystal_size_mid 0.057
_exptl_crystal_size_min 0.045
_refine_diff_density_max 1.515
_refine_diff_density_min -1.458
_refine_diff_density_rms 0.295
_refine_ls_extinction_method none
_refine_ls_goodness_of_fit_ref 1.012
_refine_ls_hydrogen_treatment constr
_refine_ls_matrix_type full
_refine_ls_number_parameters 1029
_refine_ls_number_reflns 18347
_refine_ls_number_restraints 2516
_refine_ls_restrained_S_all 0.947
_refine_ls_R_factor_all 0.1104
_refine_ls_R_factor_gt 0.0544
_refine_ls_shift/su_max 0.001
_refine_ls_shift/su_mean 0.000
_refine_ls_structure_factor_coef Fsqd
_refine_ls_weighting_details 'w=1/[\s^2^(Fo^2^)+(0.0360P)^2^+270.5029P] where P=(Fo^2^+2Fc^2^)/3'
_refine_ls_weighting_scheme calc
_refine_ls_wR_factor_gt 0.1009
_refine_ls_wR_factor_ref 0.1188
_reflns_Friedel_coverage 0.000
_reflns_number_gt 11117
_reflns_number_total 18347
_reflns_threshold_expression 'I > 2\s(I)'
_cod_data_source_file d4cc03144j2.cif
_cod_data_source_block b18107_p21n_a_sq
_cod_depositor_comments 'Adding full bibliography for 7133508--7133511.cif.'
_cod_original_sg_symbol_H-M 'P 21/n'
_cod_database_code 7133510
_shelx_shelxl_version_number 2018/3
_shelx_space_group_comment
;
The symmetry employed for this shelxl refinement is uniquely defined
by the following loop, which should always be used as a source of
symmetry information in preference to the above space-group names.
They are only intended as comments.
;
_shelx_estimated_absorpt_t_min 0.599
_shelx_estimated_absorpt_t_max 0.682

loop_
_space_group_symop_operation_xyz
'x, y, z'
'-x+1/2, y+1/2, -z+1/2'
'-x, -y, -z'
'x-1/2, -y-1/2, z-1/2'

loop_
_atom_site_label
_atom_site_type_symbol
_atom_site_fract_x
_atom_site_fract_y
_atom_site_fract_z
_atom_site_U_iso_or_equiv
_atom_site_adp_type
_atom_site_occupancy
_atom_site_site_symmetry_order
_atom_site_calc_flag
_atom_site_refinement_flags_posn
_atom_site_refinement_flags_adp
_atom_site_refinement_flags_occupancy
_atom_site_disorder_assembly
_atom_site_disorder_group
Ce1 Ce 0.42366(4) 0.38847(4) 0.52492(3) 0.01030(18) Uani 1 1 d . . . . .
Ce2 Ce 0.56695(5) 0.21561(4) 0.42503(3) 0.0156(2) Uani 1 1 d . . . . .
Ce3 Ce 0.22948(4) 0.42772(4) 0.37519(3) 0.01488(19) Uani 1 1 d . . . . .
Ce4 Ce 0.72354(4) 0.44440(5) 0.37415(3) 0.0164(2) Uani 1 1 d . . . . .
Ce5 Ce 0.72594(5) 0.62953(5) 0.39880(3) 0.0167(2) Uani 1 1 d . . . . .
Ce6 Ce 0.38447(5) 0.45340(4) 0.29656(3) 0.0154(2) Uani 1 1 d . . . . .
Ce7 Ce 0.42708(5) 0.19277(4) 0.49590(3) 0.0164(2) Uani 1 1 d . . . . .
Ce8 Ce 0.76817(4) 0.36782(4) 0.59787(3) 0.0156(2) Uani 1 1 d . . . . .
Ce9 Ce 0.74597(5) 0.30768(5) 0.47873(3) 0.0164(2) Uani 1 1 d . . . . .
Ce10 Ce 0.54432(5) 0.35236(5) 0.32037(3) 0.0157(2) Uani 1 1 d . . . . .
Ce11 Ce 0.45120(5) 0.25805(5) 0.62749(3) 0.0169(2) Uani 1 1 d . . . . .
Ce12 Ce 0.40200(4) 0.52173(4) 0.42316(3) 0.01058(18) Uani 1 1 d . . . . .
Ce13 Ce 0.57391(4) 0.41331(4) 0.44859(3) 0.01057(18) Uani 1 1 d . . . . .
Ce14 Ce 0.39798(4) 0.32014(4) 0.39478(3) 0.01215(19) Uani 1 1 d . . . . .
Ce15 Ce 0.75239(4) 0.50313(4) 0.50080(3) 0.01277(19) Uani 1 1 d . . . . .
Ce16 Ce 0.59720(4) 0.27586(4) 0.55112(3) 0.01315(19) Uani 1 1 d . . . . .
Ce17 Ce 0.44607(4) 0.45244(4) 0.65563(3) 0.01396(19) Uani 1 1 d . . . . .
Ce18 Ce 0.61220(5) 0.34258(5) 0.67521(3) 0.0162(2) Uani 1 1 d . . . . .
Ce19 Ce 0.74964(4) 0.69661(4) 0.53003(3) 0.0160(2) Uani 1 1 d . . . . .
Cl1 Cl 0.74047(19) 0.4419(2) 0.68602(13) 0.0198(8) Uani 1 1 d . . . . .
Cl2 Cl 0.68038(19) 0.2903(2) 0.37308(13) 0.0204(8) Uani 1 1 d . . . . .
Cl3 Cl 0.6893(2) 0.77096(19) 0.43914(13) 0.0206(8) Uani 1 1 d . . . . .
Cl4 Cl 0.7367(2) 0.2630(2) 0.66699(13) 0.0220(9) Uani 1 1 d . . . . .
Cl5 Cl 0.12233(19) 0.5308(2) 0.37727(13) 0.0213(9) Uani 1 1 d . . . . .
Cl6 Cl 0.2496(2) 0.3854(2) 0.28297(13) 0.0240(9) Uani 1 1 d . . . . .
Cl7 Cl 0.4537(2) 0.1231(2) 0.58323(14) 0.0264(9) Uani 1 1 d . . . . .
Cl8 Cl 0.7082(2) 0.16629(19) 0.45616(14) 0.0248(9) Uani 1 1 d . . . . .
Cl9 Cl 0.3304(2) 0.2758(2) 0.67477(13) 0.0269(9) Uani 1 1 d . . . . .
Cl10 Cl 0.5309(2) 0.2011(2) 0.32738(13) 0.0248(9) Uani 1 1 d . . . . .
Cl11 Cl 0.8447(2) 0.6770(2) 0.46261(14) 0.0292(10) Uani 1 1 d . . . . .
Cl12 Cl 0.5634(2) 0.07087(19) 0.41283(14) 0.0255(9) Uani 1 1 d . . . . .
Cl13 Cl 0.2900(2) 0.1589(2) 0.45224(14) 0.0251(9) Uani 1 1 d . . . . .
Cl14 Cl 0.6184(2) 0.4218(2) 0.75953(13) 0.0262(9) Uani 1 1 d . . . . .
Cl15 Cl 0.8393(2) 0.3617(2) 0.41977(14) 0.0286(10) Uani 1 1 d . . . . .
Cl16 Cl 0.5314(2) 0.3034(2) 0.23025(13) 0.0288(10) Uani 1 1 d . . . . .
Cl17 Cl 0.8659(3) 0.2307(3) 0.5003(2) 0.0684(17) Uani 1 1 d . U . . .
Cl18 Cl 0.8680(4) 0.7633(4) 0.5635(3) 0.090(2) Uani 1 1 d . U . . .
Cl19 Cl 0.3770(2) 0.4031(2) 0.20620(14) 0.0295(10) Uani 1 1 d . . . . .
Cl20 Cl 0.6637(2) 0.4042(2) 0.28205(14) 0.0341(11) Uani 1 1 d . . . . .
Cl21 Cl 0.8342(2) 0.6481(2) 0.34594(14) 0.0328(10) Uani 1 1 d . . . . .
Cl22 Cl 0.1069(2) 0.3571(2) 0.34354(16) 0.0343(11) Uani 1 1 d . . . . .
Cl23 Cl 0.8884(2) 0.2910(2) 0.61882(16) 0.0337(10) Uani 1 1 d . . . . .
Cl24 Cl 0.4797(3) 0.1667(2) 0.70186(15) 0.0376(11) Uani 1 1 d . . . . .
Cl25 Cl 0.8276(2) 0.4556(3) 0.31933(16) 0.0398(11) Uani 1 1 d . . . . .
O1 O 0.6987(5) 0.4138(5) 0.4493(3) 0.016(2) Uani 1 1 d . . . . .
O2 O 0.6251(5) 0.5015(5) 0.5003(3) 0.0113(19) Uani 1 1 d . . . . .
O3 O 0.6009(5) 0.4365(5) 0.3721(3) 0.012(2) Uani 1 1 d . . . . .
O4 O 0.3730(5) 0.2986(5) 0.4727(3) 0.015(2) Uani 1 1 d . . . . .
O5 O 0.3508(5) 0.4335(5) 0.3711(3) 0.014(2) Uani 1 1 d . . . . .
O6 O 0.5242(5) 0.3248(5) 0.3965(3) 0.0133(19) Uani 1 1 d . . . . .
O7 O 0.6454(5) 0.3672(5) 0.6019(3) 0.015(2) Uani 1 1 d . . . . .
O8 O 0.5007(5) 0.4574(5) 0.2977(3) 0.018(2) Uani 1 1 d . . . . .
O9 O 0.5481(5) 0.3884(5) 0.5258(3) 0.0120(19) Uani 1 1 d . . . . .
O10 O 0.4281(5) 0.3496(5) 0.3211(3) 0.015(2) Uani 1 1 d . . . . .
O11 O 0.7919(5) 0.3917(5) 0.5261(3) 0.016(2) Uani 1 1 d . . . . .
O12 O 0.7220(5) 0.4798(5) 0.5778(3) 0.013(2) Uani 1 1 d . . . . .
O13 O 0.5433(5) 0.1955(5) 0.4971(3) 0.017(2) Uani 1 1 d . . . . .
O14 O 0.3970(5) 0.3633(5) 0.6016(3) 0.017(2) Uani 1 1 d . . . . .
O15 O 0.4497(5) 0.2162(5) 0.4242(3) 0.014(2) Uani 1 1 d . . . . .
O16 O 0.7191(5) 0.2861(5) 0.5494(3) 0.019(2) Uani 1 1 d . . . . .
O17 O 0.4976(5) 0.3422(5) 0.6747(3) 0.019(2) Uani 1 1 d . . . . .
O18 O 0.4695(5) 0.2774(5) 0.5495(3) 0.0137(19) Uani 1 1 d . . . . .
O19 O 0.5666(5) 0.2596(5) 0.6259(3) 0.020(2) Uani 1 1 d . . . . .
O20 O 0.2763(5) 0.3242(5) 0.3986(3) 0.021(2) Uani 1 1 d . . . . .
O21 O 0.6525(5) 0.1597(5) 0.5712(4) 0.023(2) Uani 1 1 d . . . . .
O22 O 0.5730(5) 0.4542(5) 0.6535(3) 0.016(2) Uani 1 1 d . . . . .
O23 O 0.4175(6) 0.4289(6) 0.7370(4) 0.031(3) Uani 1 1 d . . . . .
O24 O 0.7004(5) 0.6133(5) 0.4756(3) 0.013(2) Uani 1 1 d . . . . .
O25 O 0.8853(5) 0.5032(6) 0.5024(4) 0.027(2) Uani 1 1 d . . . . .
O26 O 0.6226(5) 0.3014(5) 0.4736(3) 0.015(2) Uani 1 1 d . . . . .
O27 O 0.3389(5) 0.2324(5) 0.3376(3) 0.021(2) Uani 1 1 d . . . . .
O28 O 0.6767(5) 0.5483(5) 0.3508(3) 0.018(2) Uani 1 1 d . . . . .
O29 O 0.4413(6) 0.0688(5) 0.4746(4) 0.028(3) Uani 1 1 d . . . . .
O30 O 0.7701(5) 0.5253(5) 0.4237(3) 0.019(2) Uani 1 1 d . . . . .
O31 O 0.6878(6) 0.2890(6) 0.8293(4) 0.033(3) Uani 1 1 d . . . . .
O32 O 0.4732(5) 0.4758(5) 0.5774(3) 0.012(2) Uani 1 1 d . . . . .
O33 O 0.6168(5) 0.2517(5) 0.7416(3) 0.019(2) Uani 1 1 d . . . . .
O34 O 0.4491(5) 0.4110(5) 0.4478(3) 0.0105(19) Uani 1 1 d . U . . .
O35 O 0.3546(6) -0.0343(6) 0.4831(4) 0.034(3) Uani 1 1 d . . . . .
O36 O 0.7927(5) 0.5928(5) 0.5524(3) 0.018(2) Uani 1 1 d . . . . .
O37 O 0.3682(6) 0.2385(6) 0.2454(4) 0.033(3) Uani 1 1 d . . . . .
O38 O 0.7914(9) 0.0154(9) 0.5378(6) 0.085(5) Uani 1 1 d . U . . .
O39 O 0.8816(6) 0.9075(5) 0.6100(3) 0.021(2) Uani 1 1 d . . . . .
O40 O 1.1071(9) 0.9220(9) 0.5315(6) 0.087(5) Uani 1 1 d . U . . .
O41 O 1.0370(6) 0.6222(7) 0.4623(5) 0.058(4) Uani 1 1 d . . . . .
O42 O 0.9363(6) 0.5275(8) 0.4157(5) 0.053(4) Uani 1 1 d . . . . .
O43 O 1.0306(7) 0.4051(8) 0.4355(5) 0.066(5) Uani 1 1 d . . . . .
O44 O 0.9989(8) 0.2685(9) 0.4708(6) 0.073(5) Uani 1 1 d . U . . .
O45 O 0.8011(7) 0.1421(7) 0.5894(5) 0.050(4) Uani 1 1 d . U . . .
O47 O 0.2719(8) 0.4251(9) 0.7537(5) 0.074(5) Uani 1 1 d . . . . .
N1 N 0.4397(15) 0.1111(15) 0.2316(10) 0.031(3) Uani 0.69(7) 1 d D U P A 1
HN1 H 0.414080 0.150001 0.233252 0.037 Uiso 0.69(7) 1 calc R U P A 1
C1 C 0.5024(18) 0.1176(13) 0.2157(11) 0.033(3) Uani 0.69(7) 1 d D U P A 1
H1 H 0.517014 0.160684 0.202309 0.040 Uiso 0.69(7) 1 calc R U P A 1
C2 C 0.5462(13) 0.0561(15) 0.2201(12) 0.035(3) Uani 0.69(7) 1 d D U P A 1
H2 H 0.595352 0.058859 0.215718 0.042 Uiso 0.69(7) 1 calc R U P A 1
C3 C 0.5171(18) -0.0065(13) 0.2307(11) 0.034(3) Uani 0.69(7) 1 d D U P A 1
H3 H 0.544288 -0.048873 0.229381 0.040 Uiso 0.69(7) 1 calc R U P A 1
C4 C 0.4496(17) -0.0107(16) 0.2432(12) 0.034(3) Uani 0.69(7) 1 d D U P A 1
H4 H 0.429377 -0.055233 0.250176 0.040 Uiso 0.69(7) 1 calc R U P A 1
C5 C 0.4124(13) 0.051(2) 0.2453(11) 0.032(3) Uani 0.69(7) 1 d D U P A 1
H5 H 0.367045 0.050320 0.256451 0.039 Uiso 0.69(7) 1 calc R U P A 1
N1B N 0.455(3) 0.126(3) 0.231(2) 0.032(3) Uani 0.31(7) 1 d D U P A 2
HN1B H 0.437619 0.169192 0.230565 0.038 Uiso 0.31(7) 1 calc R U P A 2
C1B C 0.521(3) 0.117(2) 0.221(2) 0.033(4) Uani 0.31(7) 1 d D U P A 2
H1B H 0.554471 0.154834 0.221445 0.039 Uiso 0.31(7) 1 calc R U P A 2
C2B C 0.537(3) 0.046(3) 0.208(2) 0.034(4) Uani 0.31(7) 1 d D U P A 2
H2B H 0.575942 0.037118 0.190432 0.041 Uiso 0.31(7) 1 calc R U P A 2
C3B C 0.497(4) -0.007(2) 0.221(2) 0.034(4) Uani 0.31(7) 1 d D U P A 2
H3B H 0.511115 -0.055001 0.216867 0.041 Uiso 0.31(7) 1 calc R U P A 2
C4B C 0.436(3) 0.005(3) 0.241(3) 0.034(4) Uani 0.31(7) 1 d D U P A 2
H4B H 0.410113 -0.032719 0.253434 0.040 Uiso 0.31(7) 1 calc R U P A 2
C5B C 0.414(2) 0.073(4) 0.244(3) 0.032(4) Uani 0.31(7) 1 d D U P A 2
H5B H 0.368505 0.083854 0.253557 0.039 Uiso 0.31(7) 1 calc R U P A 2
N2 N 0.274(2) -0.012(2) 0.3304(17) 0.028(3) Uani 0.32(4) 1 d D U P B 1
HN2A H 0.231256 -0.013736 0.313504 0.034 Uiso 0.32(4) 1 calc R U P B 1
C6 C 0.297(2) 0.049(2) 0.357(2) 0.028(3) Uani 0.32(4) 1 d D U P B 1
H6 H 0.264564 0.082441 0.367027 0.034 Uiso 0.32(4) 1 calc R U P B 1
C7 C 0.369(2) 0.0576(19) 0.368(2) 0.027(3) Uani 0.32(4) 1 d D U P B 1
H7 H 0.387607 0.103143 0.377427 0.033 Uiso 0.32(4) 1 calc R U P B 1
C8 C 0.4139(17) 0.006(3) 0.365(2) 0.025(3) Uani 0.32(4) 1 d D U P B 1
H8 H 0.462557 0.011255 0.378021 0.030 Uiso 0.32(4) 1 calc R U P B 1
C9 C 0.393(3) -0.056(3) 0.3430(18) 0.026(3) Uani 0.32(4) 1 d D U P B 1
H9 H 0.427364 -0.090133 0.335485 0.031 Uiso 0.32(4) 1 calc R U P B 1
C10 C 0.322(3) -0.0695(19) 0.3323(19) 0.026(3) Uani 0.32(4) 1 d D U P B 1
H10 H 0.305208 -0.116636 0.326059 0.032 Uiso 0.32(4) 1 calc R U P B 1
N2B N 0.2622(10) -0.0011(11) 0.3434(9) 0.029(3) Uani 0.68(4) 1 d D U P B 2
HN2B H 0.215671 0.002450 0.343899 0.035 Uiso 0.68(4) 1 calc R U P B 2
C6B C 0.3073(12) 0.0588(12) 0.3499(11) 0.029(3) Uani 0.68(4) 1 d D U P B 2
H6B H 0.288146 0.105668 0.349258 0.035 Uiso 0.68(4) 1 calc R U P B 2
C7B C 0.3790(12) 0.0475(13) 0.3572(10) 0.029(3) Uani 0.68(4) 1 d D U P B 2
H7B H 0.409770 0.086749 0.365927 0.034 Uiso 0.68(4) 1 calc R U P B 2
C8B C 0.4073(12) -0.0146(16) 0.3527(11) 0.025(3) Uani 0.68(4) 1 d D U P B 2
H8B H 0.458065 -0.018960 0.356440 0.030 Uiso 0.68(4) 1 calc R U P B 2
C9B C 0.3665(18) -0.0732(14) 0.3427(9) 0.026(3) Uani 0.68(4) 1 d D U P B 2
H9B H 0.388314 -0.118499 0.340515 0.031 Uiso 0.68(4) 1 calc R U P B 2
C10B C 0.2946(17) -0.0670(11) 0.3360(9) 0.025(3) Uani 0.68(4) 1 d D U P B 2
H10B H 0.265632 -0.107165 0.326202 0.030 Uiso 0.68(4) 1 calc R U P B 2

loop_
_atom_site_aniso_label
_atom_site_aniso_U_11
_atom_site_aniso_U_22
_atom_site_aniso_U_33
_atom_site_aniso_U_23
_atom_site_aniso_U_13
_atom_site_aniso_U_12
Ce1 0.0119(4) 0.0080(4) 0.0103(4) 0.0000(3) -0.0015(3) 0.0017(3)
Ce2 0.0175(5) 0.0116(4) 0.0159(4) -0.0026(3) -0.0035(4) 0.0037(4)
Ce3 0.0145(5) 0.0150(4) 0.0137(4) -0.0009(4) -0.0033(4) 0.0023(4)
Ce4 0.0143(5) 0.0191(5) 0.0156(5) -0.0023(4) 0.0005(4) 0.0012(4)
Ce5 0.0167(5) 0.0177(5) 0.0152(5) 0.0003(4) 0.0005(4) -0.0010(4)
Ce6 0.0171(5) 0.0151(5) 0.0126(4) 0.0000(4) -0.0038(4) 0.0022(4)
Ce7 0.0181(5) 0.0113(4) 0.0184(5) 0.0010(4) -0.0026(4) 0.0009(4)
Ce8 0.0161(5) 0.0132(4) 0.0158(5) -0.0001(4) -0.0043(4) 0.0043(4)
Ce9 0.0156(5) 0.0151(5) 0.0173(5) -0.0020(4) -0.0023(4) 0.0052(4)
Ce10 0.0170(5) 0.0163(5) 0.0130(4) -0.0032(4) -0.0015(4) 0.0017(4)
Ce11 0.0189(5) 0.0147(5) 0.0160(5) 0.0035(4) -0.0020(4) 0.0000(4)
Ce12 0.0118(4) 0.0093(4) 0.0095(4) 0.0006(3) -0.0031(3) 0.0020(3)
Ce13 0.0104(4) 0.0102(4) 0.0102(4) -0.0005(3) -0.0019(3) 0.0024(3)
Ce14 0.0132(4) 0.0099(4) 0.0121(4) -0.0021(3) -0.0027(3) 0.0022(3)
Ce15 0.0117(4) 0.0130(4) 0.0128(4) -0.0010(3) -0.0015(3) 0.0015(3)
Ce16 0.0150(4) 0.0098(4) 0.0134(4) 0.0004(3) -0.0030(3) 0.0019(3)
Ce17 0.0150(5) 0.0143(4) 0.0116(4) 0.0007(3) -0.0021(3) 0.0005(4)
Ce18 0.0185(5) 0.0158(5) 0.0127(4) 0.0030(4) -0.0045(4) 0.0029(4)
Ce19 0.0159(5) 0.0154(5) 0.0154(4) -0.0002(4) -0.0026(4) -0.0003(4)
Cl1 0.018(2) 0.021(2) 0.019(2) 0.0012(16) -0.0043(16) 0.0010(16)
Cl2 0.0151(19) 0.022(2) 0.024(2) -0.0073(16) 0.0037(15) 0.0029(16)
Cl3 0.028(2) 0.0137(19) 0.019(2) 0.0024(15) -0.0016(16) -0.0045(16)
Cl4 0.023(2) 0.021(2) 0.021(2) 0.0065(16) -0.0033(16) 0.0094(17)
Cl5 0.0138(19) 0.023(2) 0.025(2) -0.0039(17) -0.0048(16) 0.0042(16)
Cl6 0.029(2) 0.028(2) 0.0141(19) -0.0036(16) -0.0026(16) -0.0057(18)
Cl7 0.036(2) 0.014(2) 0.027(2) 0.0037(17) -0.0048(18) 0.0024(18)
Cl8 0.023(2) 0.0128(19) 0.036(2) -0.0034(17) -0.0071(18) 0.0077(16)
Cl9 0.030(2) 0.033(2) 0.018(2) 0.0077(18) 0.0047(17) 0.0029(19)
Cl10 0.031(2) 0.021(2) 0.021(2) -0.0047(17) -0.0044(17) -0.0008(18)
Cl11 0.021(2) 0.043(3) 0.024(2) -0.0094(19) 0.0031(17) -0.0106(19)
Cl12 0.028(2) 0.0134(19) 0.033(2) -0.0045(17) -0.0049(18) 0.0020(17)
Cl13 0.021(2) 0.022(2) 0.030(2) -0.0054(18) -0.0055(17) -0.0041(17)
Cl14 0.038(2) 0.023(2) 0.017(2) 0.0005(17) -0.0002(17) 0.0049(19)
Cl15 0.016(2) 0.035(2) 0.033(2) -0.0013(19) -0.0007(17) 0.0038(18)
Cl16 0.033(2) 0.032(2) 0.020(2) -0.0067(18) -0.0003(18) 0.0008(19)
Cl17 0.065(4) 0.070(4) 0.069(4) -0.003(3) 0.003(3) 0.009(3)
Cl18 0.087(5) 0.075(5) 0.108(5) -0.010(4) 0.006(4) -0.002(4)
Cl19 0.029(2) 0.034(2) 0.024(2) -0.0056(18) -0.0007(18) 0.0014(19)
Cl20 0.034(3) 0.046(3) 0.023(2) -0.007(2) 0.0055(19) -0.007(2)
Cl21 0.031(2) 0.043(3) 0.025(2) 0.007(2) 0.0060(19) 0.004(2)
Cl22 0.025(2) 0.031(2) 0.044(3) -0.009(2) -0.007(2) 0.0015(19)
Cl23 0.023(2) 0.034(3) 0.043(3) 0.008(2) 0.0001(19) 0.0106(19)
Cl24 0.052(3) 0.034(3) 0.026(2) 0.017(2) 0.003(2) 0.007(2)
Cl25 0.030(2) 0.057(3) 0.036(3) -0.003(2) 0.015(2) 0.001(2)
O1 0.016(5) 0.014(5) 0.017(5) 0.000(4) -0.004(4) 0.001(4)
O2 0.010(5) 0.012(5) 0.013(5) -0.006(4) 0.004(4) 0.002(4)
O3 0.015(5) 0.010(5) 0.010(4) -0.002(4) 0.000(4) 0.003(4)
O4 0.010(5) 0.018(5) 0.014(4) 0.005(4) -0.003(4) -0.003(4)
O5 0.021(5) 0.008(5) 0.012(5) -0.003(4) -0.002(4) 0.003(4)
O6 0.018(5) 0.011(5) 0.011(5) -0.001(4) 0.001(4) 0.001(4)
O7 0.011(5) 0.013(5) 0.021(5) 0.002(4) 0.000(4) 0.010(4)
O8 0.025(6) 0.011(5) 0.015(5) 0.000(4) -0.008(4) 0.006(4)
O9 0.013(5) 0.010(5) 0.013(5) 0.004(4) 0.002(3) 0.001(4)
O10 0.017(5) 0.014(5) 0.013(5) -0.006(4) -0.007(4) 0.004(4)
O11 0.017(5) 0.012(5) 0.019(5) -0.004(4) -0.005(4) 0.004(4)
O12 0.015(5) 0.017(5) 0.007(5) 0.005(4) 0.000(4) -0.001(4)
O13 0.021(5) 0.011(5) 0.019(5) -0.003(4) -0.004(4) 0.007(4)
O14 0.023(5) 0.014(5) 0.015(5) 0.004(4) 0.000(4) -0.001(4)
O15 0.017(5) 0.011(5) 0.011(5) -0.002(4) -0.004(4) -0.001(4)
O16 0.020(5) 0.015(5) 0.020(5) -0.002(4) -0.002(4) 0.007(4)
O17 0.022(6) 0.017(5) 0.019(5) 0.004(4) 0.001(4) -0.004(4)
O18 0.015(5) 0.006(5) 0.020(5) 0.003(4) 0.002(4) 0.003(4)
O19 0.025(6) 0.014(5) 0.018(5) 0.005(4) -0.003(4) 0.004(4)
O20 0.014(5) 0.023(6) 0.023(6) -0.005(4) -0.005(4) 0.001(4)
O21 0.025(6) 0.014(5) 0.029(6) 0.010(4) -0.001(5) 0.008(4)
O22 0.019(5) 0.015(5) 0.012(5) -0.003(4) -0.003(4) 0.000(4)
O23 0.034(7) 0.035(7) 0.024(6) 0.004(5) 0.005(5) 0.000(5)
O24 0.008(5) 0.019(5) 0.013(5) 0.003(4) -0.001(4) 0.002(4)
O25 0.020(5) 0.035(7) 0.026(6) 0.000(5) 0.001(4) 0.000(5)
O26 0.019(5) 0.014(5) 0.013(5) -0.006(4) 0.000(4) 0.001(4)
O27 0.016(5) 0.019(5) 0.025(6) -0.002(4) -0.009(4) 0.000(4)
O28 0.020(6) 0.017(5) 0.018(5) 0.002(4) 0.006(4) 0.004(4)
O29 0.033(7) 0.013(5) 0.035(7) -0.003(5) -0.006(5) 0.004(5)
O30 0.009(5) 0.028(6) 0.021(5) 0.002(4) 0.007(4) -0.001(4)
O31 0.034(7) 0.042(7) 0.022(6) 0.018(6) -0.004(5) 0.007(6)
O32 0.012(5) 0.012(5) 0.012(5) -0.005(4) 0.003(4) 0.000(4)
O33 0.008(5) 0.027(6) 0.022(5) 0.007(5) 0.001(4) 0.003(4)
O34 0.011(2) 0.010(2) 0.011(2) 0.0003(10) 0.0008(10) 0.0001(10)
O35 0.041(7) 0.014(6) 0.046(8) -0.004(5) -0.003(6) 0.002(5)
O36 0.016(5) 0.015(5) 0.019(5) 0.003(4) -0.008(4) -0.004(4)
O37 0.027(7) 0.046(8) 0.022(6) -0.016(6) -0.012(5) -0.002(6)
O38 0.074(10) 0.069(10) 0.106(12) 0.006(9) -0.009(9) -0.001(9)
O39 0.034(6) 0.014(5) 0.010(5) -0.001(4) -0.013(5) -0.004(5)
O40 0.078(11) 0.081(11) 0.098(11) -0.009(9) 0.001(9) 0.039(9)
O41 0.019(7) 0.047(9) 0.103(12) -0.001(8) -0.007(7) 0.022(6)
O42 0.022(7) 0.089(11) 0.048(9) -0.005(8) 0.005(6) 0.017(7)
O43 0.034(8) 0.084(12) 0.077(11) -0.052(9) 0.004(7) -0.006(8)
O44 0.045(8) 0.089(11) 0.082(10) -0.010(9) -0.009(8) 0.002(8)
O45 0.044(8) 0.036(7) 0.065(9) 0.004(7) -0.007(7) 0.001(6)
O47 0.072(11) 0.103(14) 0.050(9) -0.002(9) 0.021(8) -0.015(10)
N1 0.033(5) 0.033(5) 0.026(5) -0.002(4) 0.001(4) 0.002(4)
C1 0.034(5) 0.034(5) 0.030(5) -0.002(4) 0.002(4) 0.001(4)
C2 0.037(5) 0.034(5) 0.033(5) -0.002(4) 0.003(4) 0.001(4)
C3 0.035(5) 0.033(5) 0.032(5) -0.002(4) 0.004(4) 0.003(4)
C4 0.034(5) 0.033(5) 0.033(5) 0.000(4) 0.003(4) 0.003(4)
C5 0.033(5) 0.033(5) 0.029(5) -0.001(4) 0.001(4) 0.003(4)
N1B 0.034(5) 0.033(5) 0.028(5) -0.001(5) 0.002(4) 0.002(4)
C1B 0.034(5) 0.034(5) 0.030(5) -0.001(5) 0.003(5) 0.002(4)
C2B 0.036(5) 0.034(5) 0.032(6) -0.002(4) 0.003(5) 0.001(4)
C3B 0.035(5) 0.033(5) 0.032(5) -0.002(5) 0.003(4) 0.002(4)
C4B 0.035(5) 0.033(5) 0.032(5) 0.000(5) 0.003(4) 0.002(4)
C5B 0.033(5) 0.033(5) 0.030(5) -0.001(5) 0.001(4) 0.002(4)
N2 0.030(5) 0.029(5) 0.025(5) -0.002(4) 0.000(5) 0.002(4)
C6 0.030(5) 0.028(5) 0.026(5) -0.001(4) 0.001(4) 0.002(4)
C7 0.030(5) 0.027(5) 0.025(5) 0.000(4) 0.002(4) 0.001(4)
C8 0.027(5) 0.026(5) 0.022(5) 0.002(4) 0.003(5) -0.001(4)
C9 0.027(5) 0.026(5) 0.022(5) 0.002(4) 0.002(5) 0.000(4)
C10 0.028(5) 0.027(5) 0.023(5) 0.000(4) 0.001(4) 0.000(4)
N2B 0.031(5) 0.031(5) 0.024(5) -0.004(4) -0.001(4) 0.004(4)
C6B 0.032(5) 0.028(5) 0.027(5) -0.002(4) 0.001(4) 0.003(4)
C7B 0.031(5) 0.028(5) 0.026(5) 0.001(4) 0.001(4) 0.001(4)
C8B 0.028(5) 0.026(5) 0.022(5) 0.004(4) 0.003(4) 0.000(4)
C9B 0.028(5) 0.027(5) 0.023(5) 0.002(4) 0.001(4) 0.001(4)
C10B 0.028(5) 0.027(5) 0.020(5) 0.000(4) 0.001(4) 0.002(4)

loop_
_atom_type_symbol
_atom_type_description
_atom_type_scat_dispersion_real
_atom_type_scat_dispersion_imag
_atom_type_scat_source
C C 0.0033 0.0016 'International Tables Vol C Tables 4.2.6.8 and 6.1.1.4'
Ce Ce -0.2486 2.6331 'International Tables Vol C Tables 4.2.6.8 and 6.1.1.4'
Cl Cl 0.1484 0.1585 'International Tables Vol C Tables 4.2.6.8 and 6.1.1.4'
N N 0.0061 0.0033 'International Tables Vol C Tables 4.2.6.8 and 6.1.1.4'
O O 0.0106 0.0060 'International Tables Vol C Tables 4.2.6.8 and 6.1.1.4'
H H 0.0000 0.0000 'International Tables Vol C Tables 4.2.6.8 and 6.1.1.4'

loop_
_exptl_crystal_face_index_h
_exptl_crystal_face_index_k
_exptl_crystal_face_index_l
_exptl_crystal_face_perp_dist
0.00 1.00 -1.00 0.0220
0.00 -1.00 1.00 0.0210
-1.00 -1.00 -2.00 0.0190
1.00 1.00 2.00 0.0280
1.00 0.00 -1.00 0.0280
2.00 -1.00 -2.00 0.0290
-2.00 -1.00 -2.00 0.0160
0.00 1.00 0.00 0.0260
0.00 -1.00 0.00 0.0110
1.00 1.00 -2.00 0.0300
-1.00 0.00 1.00 0.0010

loop_
_geom_angle_atom_site_label_1
_geom_angle_atom_site_label_2
_geom_angle_atom_site_label_3
_geom_angle
_geom_angle_site_symmetry_1
_geom_angle_site_symmetry_3
_geom_angle_publ_flag
O32 Ce1 O18 109.8(3) . . ?
O32 Ce1 O24 109.3(3) . 3_666 ?
O18 Ce1 O24 108.6(3) . 3_666 ?
O32 Ce1 O2 71.4(3) . 3_666 ?
O18 Ce1 O2 178.6(3) . 3_666 ?
O24 Ce1 O2 70.1(3) 3_666 3_666 ?
O32 Ce1 O9 71.2(3) . . ?
O18 Ce1 O9 70.5(3) . . ?
O24 Ce1 O9 179.1(3) 3_666 . ?
O2 Ce1 O9 110.8(3) 3_666 . ?
O32 Ce1 O34 111.0(3) . . ?
O18 Ce1 O34 109.2(3) . . ?
O24 Ce1 O34 109.0(3) 3_666 . ?
O2 Ce1 O34 71.0(3) 3_666 . ?
O9 Ce1 O34 71.4(3) . . ?
O32 Ce1 O14 70.3(3) . . ?
O18 Ce1 O14 70.0(3) . . ?
O24 Ce1 O14 70.5(3) 3_666 . ?
O2 Ce1 O14 109.8(3) 3_666 . ?
O9 Ce1 O14 109.1(3) . . ?
O34 Ce1 O14 178.6(3) . . ?
O32 Ce1 O4 179.1(3) . . ?
O18 Ce1 O4 69.6(3) . . ?
O24 Ce1 O4 70.5(3) 3_666 . ?
O2 Ce1 O4 109.3(3) 3_666 . ?
O9 Ce1 O4 109.1(3) . . ?
O34 Ce1 O4 69.9(3) . . ?
O14 Ce1 O4 108.7(3) . . ?
O32 Ce1 Ce7 144.1(2) . . ?
O18 Ce1 Ce7 34.5(2) . . ?
O24 Ce1 Ce7 91.8(2) 3_666 . ?
O2 Ce1 Ce7 144.4(2) 3_666 . ?
O9 Ce1 Ce7 87.5(2) . . ?
O34 Ce1 Ce7 87.7(2) . . ?
O14 Ce1 Ce7 91.1(2) . . ?
O4 Ce1 Ce7 35.2(2) . . ?
O32 Ce1 Ce19 144.5(2) . 3_666 ?
O18 Ce1 Ce19 90.6(2) . 3_666 ?
O24 Ce1 Ce19 35.3(2) 3_666 3_666 ?
O2 Ce1 Ce19 88.0(2) 3_666 3_666 ?
O9 Ce1 Ce19 144.3(2) . 3_666 ?
O34 Ce1 Ce19 87.8(2) . 3_666 ?
O14 Ce1 Ce19 91.2(2) . 3_666 ?
O4 Ce1 Ce19 35.3(2) . 3_666 ?
Ce7 Ce1 Ce19 62.35(2) . 3_666 ?
O32 Ce1 Ce5 87.8(2) . 3_666 ?
O18 Ce1 Ce5 91.3(2) . 3_666 ?
O24 Ce1 Ce5 35.3(2) 3_666 3_666 ?
O2 Ce1 Ce5 87.9(2) 3_666 3_666 ?
O9 Ce1 Ce5 144.3(2) . 3_666 ?
O34 Ce1 Ce5 144.2(2) . 3_666 ?
O14 Ce1 Ce5 35.4(2) . 3_666 ?
O4 Ce1 Ce5 91.6(2) . 3_666 ?
Ce7 Ce1 Ce5 94.24(3) . 3_666 ?
Ce19 Ce1 Ce5 62.20(2) 3_666 3_666 ?
O32 Ce1 Ce11 87.7(2) . . ?
O18 Ce1 Ce11 35.2(2) . . ?
O24 Ce1 Ce11 91.7(2) 3_666 . ?
O2 Ce1 Ce11 144.7(2) 3_666 . ?
O9 Ce1 Ce11 87.5(2) . . ?
O34 Ce1 Ce11 144.3(2) . . ?
O14 Ce1 Ce11 34.9(2) . . ?
O4 Ce1 Ce11 91.4(2) . . ?
Ce7 Ce1 Ce11 62.23(2) . . ?
Ce19 Ce1 Ce11 93.88(3) 3_666 . ?
Ce5 Ce1 Ce11 62.49(2) 3_666 . ?
O13 Ce2 O15 71.6(3) . . ?
O13 Ce2 O26 71.9(3) . . ?
O15 Ce2 O26 112.4(3) . . ?
O13 Ce2 O6 112.2(3) . . ?
O15 Ce2 O6 71.9(3) . . ?
O26 Ce2 O6 72.3(3) . . ?
O13 Ce2 Cl12 86.7(3) . . ?
O15 Ce2 Cl12 89.8(3) . . ?
O26 Ce2 Cl12 141.1(2) . . ?
O6 Ce2 Cl12 146.6(2) . . ?
O13 Ce2 Cl10 149.9(3) . . ?
O15 Ce2 Cl10 83.0(2) . . ?
O26 Ce2 Cl10 134.8(3) . . ?
O6 Ce2 Cl10 73.1(2) . . ?
Cl12 Ce2 Cl10 77.17(12) . . ?
O13 Ce2 Cl8 87.1(3) . . ?
O15 Ce2 Cl8 154.0(3) . . ?
O26 Ce2 Cl8 73.0(2) . . ?
O6 Ce2 Cl8 131.8(2) . . ?
Cl12 Ce2 Cl8 73.86(11) . . ?
Cl10 Ce2 Cl8 111.91(12) . . ?
O13 Ce2 Cl2 140.0(3) . . ?
O15 Ce2 Cl2 138.3(2) . . ?
O26 Ce2 Cl2 71.3(2) . . ?
O6 Ce2 Cl2 70.1(2) . . ?
Cl12 Ce2 Cl2 113.35(12) . . ?
Cl10 Ce2 Cl2 70.09(11) . . ?
Cl8 Ce2 Cl2 67.69(11) . . ?
O13 Ce2 Ce7 35.7(2) . . ?
O15 Ce2 Ce7 35.9(2) . . ?
O26 Ce2 Ce7 93.2(2) . . ?
O6 Ce2 Ce7 93.3(2) . . ?
Cl12 Ce2 Ce7 86.83(9) . . ?
Cl10 Ce2 Ce7 117.02(9) . . ?
Cl8 Ce2 Ce7 121.12(9) . . ?
Cl2 Ce2 Ce7 159.82(7) . . ?
O13 Ce2 Ce16 34.5(2) . . ?
O15 Ce2 Ce16 92.0(2) . . ?
O26 Ce2 Ce16 37.4(2) . . ?
O6 Ce2 Ce16 94.0(2) . . ?
Cl12 Ce2 Ce16 114.87(9) . . ?
Cl10 Ce2 Ce16 167.04(9) . . ?
Cl8 Ce2 Ce16 77.41(8) . . ?
Cl2 Ce2 Ce16 107.16(7) . . ?
Ce7 Ce2 Ce16 61.36(2) . . ?
O13 Ce2 Ce14 91.9(2) . . ?
O15 Ce2 Ce14 34.4(2) . . ?
O26 Ce2 Ce14 94.4(2) . . ?
O6 Ce2 Ce14 37.5(2) . . ?
Cl12 Ce2 Ce14 119.10(9) . . ?
Cl10 Ce2 Ce14 74.59(8) . . ?
Cl8 Ce2 Ce14 166.95(8) . . ?
Cl2 Ce2 Ce14 105.77(7) . . ?
Ce7 Ce2 Ce14 61.45(2) . . ?
Ce16 Ce2 Ce14 94.53(3) . . ?
O13 Ce2 Ce13 90.6(2) . . ?
O15 Ce2 Ce13 90.5(2) . . ?
O26 Ce2 Ce13 36.5(2) . . ?
O6 Ce2 Ce13 36.0(2) . . ?
Cl12 Ce2 Ce13 177.06(9) . . ?
Cl10 Ce2 Ce13 105.77(8) . . ?
Cl8 Ce2 Ce13 104.86(8) . . ?
Cl2 Ce2 Ce13 68.18(7) . . ?
Ce7 Ce2 Ce13 91.66(3) . . ?
Ce16 Ce2 Ce13 62.19(2) . . ?
Ce14 Ce2 Ce13 62.13(2) . . ?
O36 Ce3 O20 71.2(4) 3_666 . ?
O36 Ce3 O5 111.7(3) 3_666 . ?
O20 Ce3 O5 72.4(3) . . ?
O36 Ce3 O12 72.3(3) 3_666 3_666 ?
O20 Ce3 O12 112.2(3) . 3_666 ?
O5 Ce3 O12 71.0(3) . 3_666 ?
O36 Ce3 Cl22 88.1(3) 3_666 . ?
O20 Ce3 Cl22 87.5(3) . . ?
O5 Ce3 Cl22 144.3(2) . . ?
O12 Ce3 Cl22 144.7(3) 3_666 . ?
O36 Ce3 Cl5 82.8(3) 3_666 . ?
O20 Ce3 Cl5 149.8(3) . . ?
O5 Ce3 Cl5 133.6(2) . . ?
O12 Ce3 Cl5 72.4(2) 3_666 . ?
Cl22 Ce3 Cl5 76.24(12) . . ?
O36 Ce3 Cl6 153.3(3) 3_666 . ?
O20 Ce3 Cl6 86.3(3) . . ?
O5 Ce3 Cl6 73.2(2) . . ?
O12 Ce3 Cl6 131.4(2) 3_666 . ?
Cl22 Ce3 Cl6 76.43(13) . . ?
Cl5 Ce3 Cl6 113.61(12) . . ?
O36 Ce3 Cl1 137.7(3) 3_666 3_666 ?
O20 Ce3 Cl1 140.6(3) . 3_666 ?
O5 Ce3 Cl1 71.3(2) . 3_666 ?
O12 Ce3 Cl1 69.1(2) 3_666 3_666 ?
Cl22 Ce3 Cl1 114.25(12) . 3_666 ?
Cl5 Ce3 Cl1 69.59(11) . 3_666 ?
Cl6 Ce3 Cl1 69.04(11) . 3_666 ?
O36 Ce3 Ce19 35.4(3) 3_666 3_666 ?
O20 Ce3 Ce19 35.8(3) . 3_666 ?
O5 Ce3 Ce19 93.3(2) . 3_666 ?
O12 Ce3 Ce19 93.4(2) 3_666 3_666 ?
Cl22 Ce3 Ce19 86.22(10) . 3_666 ?
Cl5 Ce3 Ce19 116.51(9) . 3_666 ?
Cl6 Ce3 Ce19 120.50(9) . 3_666 ?
Cl1 Ce3 Ce19 159.45(7) 3_666 3_666 ?
O36 Ce3 Ce15 34.6(2) 3_666 3_666 ?
O20 Ce3 Ce15 92.2(3) . 3_666 ?
O5 Ce3 Ce15 93.6(2) . 3_666 ?
O12 Ce3 Ce15 37.8(2) 3_666 3_666 ?
Cl22 Ce3 Ce15 116.86(10) . 3_666 ?
Cl5 Ce3 Ce15 73.47(8) . 3_666 ?
Cl6 Ce3 Ce15 166.58(9) . 3_666 ?
Cl1 Ce3 Ce15 104.80(7) 3_666 3_666 ?
Ce19 Ce3 Ce15 61.56(2) 3_666 3_666 ?
O36 Ce3 Ce14 91.6(3) 3_666 . ?
O20 Ce3 Ce14 34.9(3) . . ?
O5 Ce3 Ce14 37.5(2) . . ?
O12 Ce3 Ce14 93.3(2) 3_666 . ?
Cl22 Ce3 Ce14 116.91(9) . . ?
Cl5 Ce3 Ce14 165.66(8) . . ?
Cl6 Ce3 Ce14 76.74(8) . . ?
Cl1 Ce3 Ce14 107.25(7) 3_666 . ?
Ce19 Ce3 Ce14 61.62(2) 3_666 . ?
Ce15 Ce3 Ce14 94.45(2) 3_666 . ?
O36 Ce3 Ce12 90.2(2) 3_666 . ?
O20 Ce3 Ce12 90.8(2) . . ?
O5 Ce3 Ce12 35.7(2) . . ?
O12 Ce3 Ce12 35.4(2) 3_666 . ?
Cl22 Ce3 Ce12 177.91(10) . . ?
Cl5 Ce3 Ce12 104.78(8) . . ?
Cl6 Ce3 Ce12 104.66(8) . . ?
Cl1 Ce3 Ce12 67.84(7) 3_666 . ?
Ce19 Ce3 Ce12 91.69(3) 3_666 . ?
Ce15 Ce3 Ce12 61.99(2) 3_666 . ?
Ce14 Ce3 Ce12 61.89(2) . . ?
O30 Ce4 O28 71.8(4) . . ?
O30 Ce4 O3 112.1(3) . . ?
O28 Ce4 O3 72.0(3) . . ?
O30 Ce4 O1 71.9(3) . . ?
O28 Ce4 O1 112.0(3) . . ?
O3 Ce4 O1 71.6(3) . . ?
O30 Ce4 Cl25 93.4(3) . . ?
O28 Ce4 Cl25 92.8(3) . . ?
O3 Ce4 Cl25 143.1(2) . . ?
O1 Ce4 Cl25 144.2(3) . . ?
O30 Ce4 Cl20 150.2(3) . . ?
O28 Ce4 Cl20 82.1(3) . . ?
O3 Ce4 Cl20 71.5(2) . . ?
O1 Ce4 Cl20 133.3(2) . . ?
Cl25 Ce4 Cl20 73.21(13) . . ?
O30 Ce4 Cl15 82.4(3) . . ?
O28 Ce4 Cl15 150.6(3) . . ?
O3 Ce4 Cl15 132.8(2) . . ?
O1 Ce4 Cl15 71.3(2) . . ?
Cl25 Ce4 Cl15 74.51(13) . . ?
Cl20 Ce4 Cl15 117.77(13) . . ?
O30 Ce4 Cl2 139.8(3) . . ?
O28 Ce4 Cl2 138.7(3) . . ?
O3 Ce4 Cl2 70.7(2) . . ?
O1 Ce4 Cl2 71.5(2) . . ?
Cl25 Ce4 Cl2 106.73(13) . . ?
Cl20 Ce4 Cl2 69.98(12) . . ?
Cl15 Ce4 Cl2 70.62(11) . . ?
O30 Ce4 Ce5 36.3(3) . . ?
O28 Ce4 Ce5 35.6(2) . . ?
O3 Ce4 Ce5 93.1(2) . . ?
O1 Ce4 Ce5 93.4(2) . . ?
Cl25 Ce4 Ce5 92.72(11) . . ?
Cl20 Ce4 Ce5 116.13(10) . . ?
Cl15 Ce4 Ce5 117.14(9) . . ?
Cl2 Ce4 Ce5 160.52(8) . . ?
O30 Ce4 Ce17 92.5(3) . 3_666 ?
O28 Ce4 Ce17 34.7(3) . 3_666 ?
O3 Ce4 Ce17 37.3(2) . 3_666 ?
O1 Ce4 Ce17 93.8(2) . 3_666 ?
Cl25 Ce4 Ce17 119.86(11) . 3_666 ?
Cl20 Ce4 Ce17 72.75(10) . 3_666 ?
Cl15 Ce4 Ce17 165.16(9) . 3_666 ?
Cl2 Ce4 Ce17 106.02(7) . 3_666 ?
Ce5 Ce4 Ce17 61.59(2) . 3_666 ?
O30 Ce4 Ce15 34.4(3) . . ?
O28 Ce4 Ce15 91.7(2) . . ?
O3 Ce4 Ce15 93.5(2) . . ?
O1 Ce4 Ce15 37.5(2) . . ?
Cl25 Ce4 Ce15 121.07(10) . . ?
Cl20 Ce4 Ce15 164.91(10) . . ?
Cl15 Ce4 Ce15 73.54(9) . . ?
Cl2 Ce4 Ce15 107.38(8) . . ?
Ce5 Ce4 Ce15 61.55(2) . . ?
Ce17 Ce4 Ce15 94.37(3) 3_666 . ?
O30 Ce4 Ce13 90.6(2) . . ?
O28 Ce4 Ce13 90.4(2) . . ?
O3 Ce4 Ce13 35.7(2) . . ?
O1 Ce4 Ce13 36.0(2) . . ?
Cl25 Ce4 Ce13 175.41(11) . . ?
Cl20 Ce4 Ce13 104.11(9) . . ?
Cl15 Ce4 Ce13 103.99(9) . . ?
Cl2 Ce4 Ce13 68.73(7) . . ?
Ce5 Ce4 Ce13 91.81(3) . . ?
Ce17 Ce4 Ce13 61.99(2) 3_666 . ?
Ce15 Ce4 Ce13 61.98(2) . . ?
O28 Ce5 O30 71.9(4) . . ?
O28 Ce5 O14 72.2(3) . 3_666 ?
O30 Ce5 O14 112.7(3) . 3_666 ?
O28 Ce5 O24 112.1(3) . . ?
O30 Ce5 O24 72.4(3) . . ?
O14 Ce5 O24 71.3(3) 3_666 . ?
O28 Ce5 Cl21 91.8(3) . . ?
O30 Ce5 Cl21 90.8(3) . . ?
O14 Ce5 Cl21 144.5(2) 3_666 . ?
O24 Ce5 Cl21 143.6(2) . . ?
O28 Ce5 Cl11 149.3(3) . . ?
O30 Ce5 Cl11 80.9(3) . . ?
O14 Ce5 Cl11 133.5(2) 3_666 . ?
O24 Ce5 Cl11 71.4(2) . . ?
Cl21 Ce5 Cl11 74.20(12) . . ?
O28 Ce5 Cl9 83.7(3) . 3_666 ?
O30 Ce5 Cl9 151.6(3) . 3_666 ?
O14 Ce5 Cl9 71.7(2) 3_666 3_666 ?
O24 Ce5 Cl9 132.3(2) . 3_666 ?
Cl21 Ce5 Cl9 75.23(12) . 3_666 ?
Cl11 Ce5 Cl9 117.44(13) . 3_666 ?
O28 Ce5 Cl3 139.4(3) . . ?
O30 Ce5 Cl3 139.1(3) . . ?
O14 Ce5 Cl3 70.8(2) 3_666 . ?
O24 Ce5 Cl3 70.7(2) . . ?
Cl21 Ce5 Cl3 108.96(12) . . ?
Cl11 Ce5 Cl3 71.24(11) . . ?
Cl9 Ce5 Cl3 69.31(11) 3_666 . ?
O28 Ce5 Ce4 36.2(2) . . ?
O30 Ce5 Ce4 35.7(3) . . ?
O14 Ce5 Ce4 94.0(2) 3_666 . ?
O24 Ce5 Ce4 93.4(2) . . ?
Cl21 Ce5 Ce4 90.42(10) . . ?
Cl11 Ce5 Ce4 115.10(9) . . ?
Cl9 Ce5 Ce4 118.30(9) 3_666 . ?
Cl3 Ce5 Ce4 160.61(8) . . ?
O28 Ce5 Ce17 34.4(3) . 3_666 ?
O30 Ce5 Ce17 92.1(2) . 3_666 ?
O14 Ce5 Ce17 37.9(2) 3_666 3_666 ?
O24 Ce5 Ce17 93.4(2) . 3_666 ?
Cl21 Ce5 Ce17 119.83(9) . 3_666 ?
Cl11 Ce5 Ce17 164.63(9) . 3_666 ?
Cl9 Ce5 Ce17 74.59(9) 3_666 3_666 ?
Cl3 Ce5 Ce17 107.02(8) . 3_666 ?
Ce4 Ce5 Ce17 61.68(2) . 3_666 ?
O28 Ce5 Ce15 92.5(3) . . ?
O30 Ce5 Ce15 34.9(2) . . ?
O14 Ce5 Ce15 94.1(2) 3_666 . ?
O24 Ce5 Ce15 37.5(2) . . ?
Cl21 Ce5 Ce15 118.73(9) . . ?
Cl11 Ce5 Ce15 71.88(9) . . ?
Cl9 Ce5 Ce15 165.73(9) 3_666 . ?
Cl3 Ce5 Ce15 106.19(7) . . ?
Ce4 Ce5 Ce15 61.75(2) . . ?
Ce17 Ce5 Ce15 94.55(3) 3_666 . ?
O28 Ce5 Ce1 90.6(3) . 3_666 ?
O30 Ce5 Ce1 90.8(2) . 3_666 ?
O14 Ce5 Ce1 36.0(2) 3_666 3_666 ?
O24 Ce5 Ce1 35.5(2) . 3_666 ?
Cl21 Ce5 Ce1 177.49(10) . 3_666 ?
Cl11 Ce5 Ce1 104.12(9) . 3_666 ?
Cl9 Ce5 Ce1 104.17(9) 3_666 3_666 ?
Cl3 Ce5 Ce1 68.62(8) . 3_666 ?
Ce4 Ce5 Ce1 91.99(3) . 3_666 ?
Ce17 Ce5 Ce1 62.07(2) 3_666 3_666 ?
Ce15 Ce5 Ce1 62.01(2) . 3_666 ?
O8 Ce6 O10 72.2(3) . . ?
O8 Ce6 O22 72.6(3) . 3_666 ?
O10 Ce6 O22 112.7(3) . 3_666 ?
O8 Ce6 O5 112.7(3) . . ?
O10 Ce6 O5 72.7(3) . . ?
O22 Ce6 O5 71.0(3) 3_666 . ?
O8 Ce6 Cl19 87.3(3) . . ?
O10 Ce6 Cl19 87.9(2) . . ?
O22 Ce6 Cl19 144.0(3) 3_666 . ?
O5 Ce6 Cl19 145.1(2) . . ?
O8 Ce6 Cl6 154.0(3) . . ?
O10 Ce6 Cl6 86.2(3) . . ?
O22 Ce6 Cl6 130.8(3) 3_666 . ?
O5 Ce6 Cl6 72.8(2) . . ?
Cl19 Ce6 Cl6 77.35(12) . . ?
O8 Ce6 Cl14 85.6(3) . 3_666 ?
O10 Ce6 Cl14 153.3(3) . 3_666 ?
O22 Ce6 Cl14 72.8(2) 3_666 3_666 ?
O5 Ce6 Cl14 131.3(2) . 3_666 ?
Cl19 Ce6 Cl14 76.15(12) . 3_666 ?
Cl6 Ce6 Cl14 110.33(12) . 3_666 ?
O8 Ce6 Cl1 137.9(3) . 3_666 ?
O10 Ce6 Cl1 139.4(3) . 3_666 ?
O22 Ce6 Cl1 68.9(2) 3_666 3_666 ?
O5 Ce6 Cl1 70.0(2) . 3_666 ?
Cl19 Ce6 Cl1 114.71(11) . 3_666 ?
Cl6 Ce6 Cl1 68.16(11) . 3_666 ?
Cl14 Ce6 Cl1 67.25(11) 3_666 3_666 ?
O8 Ce6 Ce10 36.2(2) . . ?
O10 Ce6 Ce10 36.0(3) . . ?
O22 Ce6 Ce10 93.9(2) 3_666 . ?
O5 Ce6 Ce10 93.8(2) . . ?
Cl19 Ce6 Ce10 86.04(9) . . ?
Cl6 Ce6 Ce10 120.60(9) . . ?
Cl14 Ce6 Ce10 120.21(9) 3_666 . ?
Cl1 Ce6 Ce10 159.22(7) 3_666 . ?
O8 Ce6 Ce14 92.5(2) . . ?
O10 Ce6 Ce14 35.0(2) . . ?
O22 Ce6 Ce14 93.4(2) 3_666 . ?
O5 Ce6 Ce14 37.7(2) . . ?
Cl19 Ce6 Ce14 117.60(9) . . ?
Cl6 Ce6 Ce14 76.72(8) . . ?
Cl14 Ce6 Ce14 166.06(8) 3_666 . ?
Cl1 Ce6 Ce14 106.19(7) 3_666 . ?
Ce10 Ce6 Ce14 61.72(2) . . ?
O8 Ce6 Ce17 34.4(2) . 3_666 ?
O10 Ce6 Ce17 92.2(2) . 3_666 ?
O22 Ce6 Ce17 38.2(2) 3_666 3_666 ?
O5 Ce6 Ce17 93.8(2) . 3_666 ?
Cl19 Ce6 Ce17 116.22(9) . 3_666 ?
Cl6 Ce6 Ce17 166.31(8) . 3_666 ?
Cl14 Ce6 Ce17 76.43(8) 3_666 3_666 ?
Cl1 Ce6 Ce17 105.38(7) 3_666 3_666 ?
Ce10 Ce6 Ce17 61.51(2) . 3_666 ?
Ce14 Ce6 Ce17 94.27(3) . 3_666 ?
O8 Ce6 Ce12 90.8(2) . . ?
O10 Ce6 Ce12 90.9(2) . . ?
O22 Ce6 Ce12 35.5(2) 3_666 . ?
O5 Ce6 Ce12 35.7(2) . . ?
Cl19 Ce6 Ce12 177.92(9) . . ?
Cl6 Ce6 Ce12 104.27(8) . . ?
Cl14 Ce6 Ce12 104.33(8) 3_666 . ?
Cl1 Ce6 Ce12 67.25(7) 3_666 . ?
Ce10 Ce6 Ce12 91.99(2) . . ?
Ce14 Ce6 Ce12 61.84(2) . . ?
Ce17 Ce6 Ce12 62.12(2) 3_666 . ?
O13 Ce7 O15 72.0(3) . . ?
O13 Ce7 O18 73.2(3) . . ?
O15 Ce7 O18 113.0(3) . . ?
O13 Ce7 O4 113.0(3) . . ?
O15 Ce7 O4 72.0(3) . . ?
O18 Ce7 O4 71.9(3) . . ?
O13 Ce7 O29 83.3(4) . . ?
O15 Ce7 O29 85.3(4) . . ?
O18 Ce7 O29 142.9(3) . . ?
O4 Ce7 O29 145.0(3) . . ?
O13 Ce7 Cl13 151.5(3) . . ?
O15 Ce7 Cl13 85.0(3) . . ?
O18 Ce7 Cl13 132.9(2) . . ?
O4 Ce7 Cl13 73.7(2) . . ?
O29 Ce7 Cl13 78.2(3) . . ?
O13 Ce7 Cl7 86.3(3) . . ?
O15 Ce7 Cl7 153.0(3) . . ?
O18 Ce7 Cl7 74.1(2) . . ?
O4 Ce7 Cl7 133.1(2) . . ?
O29 Ce7 Cl7 76.2(3) . . ?
Cl13 Ce7 Cl7 109.63(12) . . ?
O13 Ce7 Cl3 139.9(3) . 3_666 ?
O15 Ce7 Cl3 138.4(3) . 3_666 ?
O18 Ce7 Cl3 70.2(2) . 3_666 ?
O4 Ce7 Cl3 70.2(2) . 3_666 ?
O29 Ce7 Cl3 117.8(3) . 3_666 ?
Cl13 Ce7 Cl3 68.46(11) . 3_666 ?
Cl7 Ce7 Cl3 68.47(11) . 3_666 ?
O13 Ce7 Ce2 35.8(2) . . ?
O15 Ce7 Ce2 36.2(2) . . ?
O18 Ce7 Ce2 94.3(2) . . ?
O4 Ce7 Ce2 93.8(2) . . ?
O29 Ce7 Ce2 81.9(3) . . ?
Cl13 Ce7 Ce2 119.17(9) . . ?
Cl7 Ce7 Ce2 120.19(9) . . ?
Cl3 Ce7 Ce2 160.31(7) 3_666 . ?
O13 Ce7 Ce16 34.8(2) . . ?
O15 Ce7 Ce16 92.7(2) . . ?
O18 Ce7 Ce16 38.4(2) . . ?
O4 Ce7 Ce16 94.7(2) . . ?
O29 Ce7 Ce16 113.0(3) . . ?
Cl13 Ce7 Ce16 168.38(9) . . ?
Cl7 Ce7 Ce16 77.16(9) . . ?
Cl3 Ce7 Ce16 106.88(7) 3_666 . ?
Ce2 Ce7 Ce16 61.79(2) . . ?
O13 Ce7 Ce14 92.4(2) . . ?
O15 Ce7 Ce14 34.5(2) . . ?
O18 Ce7 Ce14 94.1(2) . . ?
O4 Ce7 Ce14 37.4(2) . . ?
O29 Ce7 Ce14 115.6(3) . . ?
Cl13 Ce7 Ce14 76.68(9) . . ?
Cl7 Ce7 Ce14 167.96(8) . . ?
Cl3 Ce7 Ce14 105.90(7) 3_666 . ?
Ce2 Ce7 Ce14 61.82(2) . . ?
Ce16 Ce7 Ce14 95.00(3) . . ?
O13 Ce7 Ce1 91.1(2) . . ?
O15 Ce7 Ce1 91.1(2) . . ?
O18 Ce7 Ce1 35.5(2) . . ?
O4 Ce7 Ce1 36.6(2) . . ?
O29 Ce7 Ce1 174.1(3) . . ?
Cl13 Ce7 Ce1 106.20(8) . . ?
Cl7 Ce7 Ce1 105.55(8) . . ?
Cl3 Ce7 Ce1 67.91(7) 3_666 . ?
Ce2 Ce7 Ce1 92.41(3) . . ?
Ce16 Ce7 Ce1 62.40(2) . . ?
Ce14 Ce7 Ce1 62.48(2) . . ?
O16 Ce8 O11 71.2(4) . . ?
O16 Ce8 O12 111.6(3) . . ?
O11 Ce8 O12 72.6(3) . . ?
O16 Ce8 O7 71.8(3) . . ?
O11 Ce8 O7 111.9(3) . . ?
O12 Ce8 O7 71.0(3) . . ?
O16 Ce8 Cl23 92.1(3) . . ?
O11 Ce8 Cl23 92.7(3) . . ?
O12 Ce8 Cl23 145.1(2) . . ?
O7 Ce8 Cl23 143.0(2) . . ?
O16 Ce8 Cl5 149.9(3) . 3_666 ?
O11 Ce8 Cl5 82.2(3) . 3_666 ?
O12 Ce8 Cl5 71.8(2) . 3_666 ?
O7 Ce8 Cl5 133.3(2) . 3_666 ?
Cl23 Ce8 Cl5 75.02(12) . 3_666 ?
O16 Ce8 Cl4 81.0(3) . . ?
O11 Ce8 Cl4 148.8(3) . . ?
O12 Ce8 Cl4 132.8(2) . . ?
O7 Ce8 Cl4 70.7(2) . . ?
Cl23 Ce8 Cl4 74.09(12) . . ?
Cl5 Ce8 Cl4 119.71(11) 3_666 . ?
O16 Ce8 Cl1 138.9(3) . . ?
O11 Ce8 Cl1 140.3(3) . . ?
O12 Ce8 Cl1 71.4(2) . . ?
O7 Ce8 Cl1 71.0(2) . . ?
Cl23 Ce8 Cl1 107.52(12) . . ?
Cl5 Ce8 Cl1 71.15(11) 3_666 . ?
Cl4 Ce8 Cl1 70.81(11) . . ?
O16 Ce8 Ce9 35.5(3) . . ?
O11 Ce8 Ce9 35.7(2) . . ?
O12 Ce8 Ce9 93.5(2) . . ?
O7 Ce8 Ce9 93.1(2) . . ?
Cl23 Ce8 Ce9 91.73(10) . . ?
Cl5 Ce8 Ce9 116.35(8) 3_666 . ?
Cl4 Ce8 Ce9 115.05(8) . . ?
Cl1 Ce8 Ce9 160.72(7) . . ?
O16 Ce8 Ce15 91.5(3) . . ?
O11 Ce8 Ce15 34.8(2) . . ?
O12 Ce8 Ce15 37.8(2) . . ?
O7 Ce8 Ce15 93.3(2) . . ?
Cl23 Ce8 Ce15 120.81(10) . . ?
Cl5 Ce8 Ce15 73.17(8) 3_666 . ?
Cl4 Ce8 Ce15 163.78(8) . . ?
Cl1 Ce8 Ce15 107.42(7) . . ?
Ce9 Ce8 Ce15 61.46(2) . . ?
O16 Ce8 Ce16 34.8(3) . . ?
O11 Ce8 Ce16 92.0(2) . . ?
O12 Ce8 Ce16 93.1(2) . . ?
O7 Ce8 Ce16 37.1(2) . . ?
Cl23 Ce8 Ce16 119.42(10) . . ?
Cl5 Ce8 Ce16 164.83(8) 3_666 . ?
Cl4 Ce8 Ce16 71.58(8) . . ?
Cl1 Ce8 Ce16 106.12(8) . . ?
Ce9 Ce8 Ce16 61.67(2) . . ?
Ce15 Ce8 Ce16 94.07(2) . . ?
O16 Ce8 Ce12 90.4(2) . 3_666 ?
O11 Ce8 Ce12 90.7(2) . 3_666 ?
O12 Ce8 Ce12 35.3(2) . 3_666 ?
O7 Ce8 Ce12 35.8(2) . 3_666 ?
Cl23 Ce8 Ce12 176.27(10) . 3_666 ?
Cl5 Ce8 Ce12 104.05(8) 3_666 3_666 ?
Cl4 Ce8 Ce12 103.56(8) . 3_666 ?
Cl1 Ce8 Ce12 68.83(7) . 3_666 ?
Ce9 Ce8 Ce12 91.91(3) . 3_666 ?
Ce15 Ce8 Ce12 61.89(2) . 3_666 ?
Ce16 Ce8 Ce12 61.84(2) . 3_666 ?
O16 Ce9 O11 71.7(4) . . ?
O16 Ce9 O1 111.9(3) . . ?
O11 Ce9 O1 72.5(3) . . ?
O16 Ce9 O26 72.2(3) . . ?
O11 Ce9 O26 112.9(3) . . ?
O1 Ce9 O26 71.5(3) . . ?
O16 Ce9 Cl17 88.8(3) . . ?
O11 Ce9 Cl17 89.8(3) . . ?
O1 Ce9 Cl17 145.7(3) . . ?
O26 Ce9 Cl17 142.7(3) . . ?
O16 Ce9 Cl15 150.4(3) . . ?
O11 Ce9 Cl15 83.0(3) . . ?
O1 Ce9 Cl15 73.0(3) . . ?
O26 Ce9 Cl15 133.7(2) . . ?
Cl17 Ce9 Cl15 75.85(16) . . ?
O16 Ce9 Cl8 87.2(3) . . ?
O11 Ce9 Cl8 153.7(3) . . ?
O1 Ce9 Cl8 131.7(2) . . ?
O26 Ce9 Cl8 73.4(2) . . ?
Cl17 Ce9 Cl8 73.85(15) . . ?
Cl15 Ce9 Cl8 111.70(13) . . ?
O16 Ce9 Cl2 139.6(3) . . ?
O11 Ce9 Cl2 138.4(3) . . ?
O1 Ce9 Cl2 69.7(2) . . ?
O26 Ce9 Cl2 70.6(2) . . ?
Cl17 Ce9 Cl2 112.26(15) . . ?
Cl15 Ce9 Cl2 69.91(11) . . ?
Cl8 Ce9 Cl2 67.83(11) . . ?
O16 Ce9 Ce8 35.7(3) . . ?
O11 Ce9 Ce8 36.0(3) . . ?
O1 Ce9 Ce8 93.6(2) . . ?
O26 Ce9 Ce8 93.8(2) . . ?
Cl17 Ce9 Ce8 87.91(13) . . ?
Cl15 Ce9 Ce8 117.22(9) . . ?
Cl8 Ce9 Ce8 121.03(9) . . ?
Cl2 Ce9 Ce8 159.83(7) . . ?
O16 Ce9 Ce15 92.0(3) . . ?
O11 Ce9 Ce15 34.9(2) . . ?
O1 Ce9 Ce15 37.6(2) . . ?
O26 Ce9 Ce15 94.1(2) . . ?
Cl17 Ce9 Ce15 119.04(14) . . ?
Cl15 Ce9 Ce15 74.48(9) . . ?
Cl8 Ce9 Ce15 167.08(8) . . ?
Cl2 Ce9 Ce15 105.45(7) . . ?
Ce8 Ce9 Ce15 61.80(2) . . ?
O16 Ce9 Ce16 34.7(3) . . ?
O11 Ce9 Ce16 92.3(3) . . ?
O1 Ce9 Ce16 93.3(2) . . ?
O26 Ce9 Ce16 37.5(2) . . ?
Cl17 Ce9 Ce16 117.15(14) . . ?
Cl15 Ce9 Ce16 166.27(9) . . ?
Cl8 Ce9 Ce16 77.80(9) . . ?
Cl2 Ce9 Ce16 106.57(7) . . ?
Ce8 Ce9 Ce16 61.71(2) . . ?
Ce15 Ce9 Ce16 94.29(3) . . ?
O16 Ce9 Ce13 90.6(2) . . ?
O11 Ce9 Ce13 91.0(2) . . ?
O1 Ce9 Ce13 35.5(2) . . ?
O26 Ce9 Ce13 36.2(2) . . ?
Cl17 Ce9 Ce13 178.81(14) . . ?
Cl15 Ce9 Ce13 105.13(8) . . ?
Cl8 Ce9 Ce13 105.10(8) . . ?
Cl2 Ce9 Ce13 67.64(7) . . ?
Ce8 Ce9 Ce13 92.20(3) . . ?
Ce15 Ce9 Ce13 62.00(2) . . ?
Ce16 Ce9 Ce13 61.93(2) . . ?
O10 Ce10 O8 71.9(4) . . ?
O10 Ce10 O6 72.4(3) . . ?
O8 Ce10 O6 112.0(3) . . ?
O10 Ce10 O3 112.6(3) . . ?
O8 Ce10 O3 72.4(3) . . ?
O6 Ce10 O3 71.1(3) . . ?
O10 Ce10 Cl16 92.1(2) . . ?
O8 Ce10 Cl16 92.5(3) . . ?
O6 Ce10 Cl16 144.0(2) . . ?
O3 Ce10 Cl16 144.0(2) . . ?
O10 Ce10 Cl20 150.0(3) . . ?
O8 Ce10 Cl20 82.0(3) . . ?
O6 Ce10 Cl20 133.2(2) . . ?
O3 Ce10 Cl20 71.7(2) . . ?
Cl16 Ce10 Cl20 74.04(12) . . ?
O10 Ce10 Cl10 83.0(3) . . ?
O8 Ce10 Cl10 151.4(3) . . ?
O6 Ce10 Cl10 71.6(2) . . ?
O3 Ce10 Cl10 132.0(2) . . ?
Cl16 Ce10 Cl10 74.38(12) . . ?
Cl20 Ce10 Cl10 117.08(13) . . ?
O10 Ce10 Cl2 140.1(3) . . ?
O8 Ce10 Cl2 138.5(3) . . ?
O6 Ce10 Cl2 71.4(2) . . ?
O3 Ce10 Cl2 70.2(2) . . ?
Cl16 Ce10 Cl2 107.64(11) . . ?
Cl20 Ce10 Cl2 69.93(12) . . ?
Cl10 Ce10 Cl2 70.07(11) . . ?
O10 Ce10 Ce6 36.1(2) . . ?
O8 Ce10 Ce6 35.9(3) . . ?
O6 Ce10 Ce6 93.4(2) . . ?
O3 Ce10 Ce6 93.6(2) . . ?
Cl16 Ce10 Ce6 91.90(9) . . ?
Cl20 Ce10 Ce6 116.35(10) . . ?
Cl10 Ce10 Ce6 117.68(9) . . ?
Cl2 Ce10 Ce6 160.44(7) . . ?
O10 Ce10 Ce17 92.6(2) . 3_666 ?
O8 Ce10 Ce17 34.8(2) . 3_666 ?
O6 Ce10 Ce17 93.3(2) . 3_666 ?
O3 Ce10 Ce17 37.5(2) . 3_666 ?
Cl16 Ce10 Ce17 120.26(9) . 3_666 ?
Cl20 Ce10 Ce17 72.99(9) . 3_666 ?
Cl10 Ce10 Ce17 164.99(8) . 3_666 ?
Cl2 Ce10 Ce17 105.73(7) . 3_666 ?
Ce6 Ce10 Ce17 61.83(2) . 3_666 ?
O10 Ce10 Ce14 34.9(2) . . ?
O8 Ce10 Ce14 92.1(3) . . ?
O6 Ce10 Ce14 37.5(2) . . ?
O3 Ce10 Ce14 93.5(2) . . ?
Cl16 Ce10 Ce14 120.08(9) . . ?
Cl20 Ce10 Ce14 165.12(9) . . ?
Cl10 Ce10 Ce14 73.83(9) . . ?
Cl2 Ce10 Ce14 107.18(8) . . ?
Ce6 Ce10 Ce14 61.64(2) . . ?
Ce17 Ce10 Ce14 94.41(3) 3_666 . ?
O10 Ce10 Ce13 91.0(2) . . ?
O8 Ce10 Ce13 90.7(2) . . ?
O6 Ce10 Ce13 35.5(2) . . ?
O3 Ce10 Ce13 35.7(2) . . ?
Cl16 Ce10 Ce13 176.09(9) . . ?
Cl20 Ce10 Ce13 104.27(9) . . ?
Cl10 Ce10 Ce13 103.64(8) . . ?
Cl2 Ce10 Ce13 68.46(7) . . ?
Ce6 Ce10 Ce13 92.00(3) . . ?
Ce17 Ce10 Ce13 61.95(2) 3_666 . ?
Ce14 Ce10 Ce13 61.94(2) . . ?
O19 Ce11 O17 71.6(4) . . ?
O19 Ce11 O14 112.5(3) . . ?
O17 Ce11 O14 72.5(3) . . ?
O19 Ce11 O18 72.7(3) . . ?
O17 Ce11 O18 112.2(3) . . ?
O14 Ce11 O18 71.0(3) . . ?
O19 Ce11 Cl24 86.0(3) . . ?
O17 Ce11 Cl24 87.5(3) . . ?
O14 Ce11 Cl24 145.5(3) . . ?
O18 Ce11 Cl24 143.5(2) . . ?
O19 Ce11 Cl9 151.7(3) . . ?
O17 Ce11 Cl9 84.4(3) . . ?
O14 Ce11 Cl9 72.5(3) . . ?
O18 Ce11 Cl9 132.2(2) . . ?
Cl24 Ce11 Cl9 77.97(13) . . ?
O19 Ce11 Cl7 85.8(3) . . ?
O17 Ce11 Cl7 153.3(3) . . ?
O14 Ce11 Cl7 131.2(2) . . ?
O18 Ce11 Cl7 72.6(2) . . ?
Cl24 Ce11 Cl7 76.60(13) . . ?
Cl9 Ce11 Cl7 112.38(13) . . ?
O19 Ce11 Cl3 139.8(3) . 3_666 ?
O17 Ce11 Cl3 138.2(3) . 3_666 ?
O14 Ce11 Cl3 69.4(2) . 3_666 ?
O18 Ce11 Cl3 70.4(2) . 3_666 ?
Cl24 Ce11 Cl3 115.48(12) . 3_666 ?
Cl9 Ce11 Cl3 68.52(11) . 3_666 ?
Cl7 Ce11 Cl3 68.46(11) . 3_666 ?
O19 Ce11 Ce18 36.3(3) . . ?
O17 Ce11 Ce18 35.2(3) . . ?
O14 Ce11 Ce18 93.3(2) . . ?
O18 Ce11 Ce18 94.0(2) . . ?
Cl24 Ce11 Ce18 85.06(10) . . ?
Cl9 Ce11 Ce18 118.05(9) . . ?
Cl7 Ce11 Ce18 120.64(9) . . ?
Cl3 Ce11 Ce18 159.44(7) 3_666 . ?
O19 Ce11 Ce16 34.4(2) . . ?
O17 Ce11 Ce16 91.6(3) . . ?
O14 Ce11 Ce16 93.8(2) . . ?
O18 Ce11 Ce16 38.4(2) . . ?
Cl24 Ce11 Ce16 115.09(10) . . ?
Cl9 Ce11 Ce16 166.24(9) . . ?
Cl7 Ce11 Ce16 76.41(9) . . ?
Cl3 Ce11 Ce16 107.11(8) 3_666 . ?
Ce18 Ce11 Ce16 61.55(2) . . ?
O19 Ce11 Ce17 92.6(3) . . ?
O17 Ce11 Ce17 35.0(2) . . ?
O14 Ce11 Ce17 37.6(2) . . ?
O18 Ce11 Ce17 93.6(2) . . ?
Cl24 Ce11 Ce17 117.19(10) . . ?
Cl9 Ce11 Ce17 74.72(9) . . ?
Cl7 Ce11 Ce17 166.02(8) . . ?
Cl3 Ce11 Ce17 105.01(7) 3_666 . ?
Ce18 Ce11 Ce17 61.56(2) . . ?
Ce16 Ce11 Ce17 94.52(3) . . ?
O19 Ce11 Ce1 90.6(2) . . ?
O17 Ce11 Ce1 90.5(2) . . ?
O14 Ce11 Ce1 35.8(2) . . ?
O18 Ce11 Ce1 35.4(2) . . ?
Cl24 Ce11 Ce1 176.46(11) . . ?
Cl9 Ce11 Ce1 104.75(8) . . ?
Cl7 Ce11 Ce1 104.16(8) . . ?
Cl3 Ce11 Ce1 67.87(7) 3_666 . ?
Ce18 Ce11 Ce1 91.62(3) . . ?
Ce16 Ce11 Ce1 62.02(2) . . ?
Ce17 Ce11 Ce1 61.94(2) . . ?
O12 Ce12 O34 109.4(3) 3_666 . ?
O12 Ce12 O22 108.5(3) 3_666 3_666 ?
O34 Ce12 O22 109.7(3) . 3_666 ?
O12 Ce12 O9 109.6(3) 3_666 3_666 ?
O34 Ce12 O9 110.5(3) . 3_666 ?
O22 Ce12 O9 109.0(3) 3_666 3_666 ?
O12 Ce12 O5 69.9(3) 3_666 . ?
O34 Ce12 O5 70.6(3) . . ?
O22 Ce12 O5 70.3(3) 3_666 . ?
O9 Ce12 O5 178.9(3) 3_666 . ?
O12 Ce12 O2 70.6(3) 3_666 3_666 ?
O34 Ce12 O2 71.0(3) . 3_666 ?
O22 Ce12 O2 179.0(3) 3_666 3_666 ?
O9 Ce12 O2 71.1(3) 3_666 3_666 ?
O5 Ce12 O2 109.5(3) . 3_666 ?
O12 Ce12 O7 70.6(3) 3_666 3_666 ?
O34 Ce12 O7 179.8(3) . 3_666 ?
O22 Ce12 O7 70.0(3) 3_666 3_666 ?
O9 Ce12 O7 69.7(3) 3_666 3_666 ?
O5 Ce12 O7 109.2(3) . 3_666 ?
O2 Ce12 O7 109.2(3) 3_666 3_666 ?
O12 Ce12 O32 178.9(3) 3_666 3_666 ?
O34 Ce12 O32 71.3(3) . 3_666 ?
O22 Ce12 O32 70.5(3) 3_666 3_666 ?
O9 Ce12 O32 70.8(3) 3_666 3_666 ?
O5 Ce12 O32 109.7(3) . 3_666 ?
O2 Ce12 O32 110.5(3) 3_666 3_666 ?
O7 Ce12 O32 108.7(3) 3_666 3_666 ?
O12 Ce12 Ce18 91.6(2) 3_666 3_666 ?
O34 Ce12 Ce18 144.4(2) . 3_666 ?
O22 Ce12 Ce18 34.8(2) 3_666 3_666 ?
O9 Ce12 Ce18 87.5(2) 3_666 3_666 ?
O5 Ce12 Ce18 91.5(2) . 3_666 ?
O2 Ce12 Ce18 144.5(2) 3_666 3_666 ?
O7 Ce12 Ce18 35.4(2) 3_666 3_666 ?
O32 Ce12 Ce18 87.4(2) 3_666 3_666 ?
O12 Ce12 Ce3 35.0(2) 3_666 . ?
O34 Ce12 Ce3 88.1(2) . . ?
O22 Ce12 Ce3 91.3(2) 3_666 . ?
O9 Ce12 Ce3 144.5(2) 3_666 . ?
O5 Ce12 Ce3 35.0(2) . . ?
O2 Ce12 Ce3 88.1(2) 3_666 . ?
O7 Ce12 Ce3 91.8(2) 3_666 . ?
O32 Ce12 Ce3 144.7(2) 3_666 . ?
Ce18 Ce12 Ce3 94.28(2) 3_666 . ?
O12 Ce12 Ce8 35.2(2) 3_666 3_666 ?
O34 Ce12 Ce8 144.5(2) . 3_666 ?
O22 Ce12 Ce8 91.0(2) 3_666 3_666 ?
O9 Ce12 Ce8 88.0(2) 3_666 3_666 ?
O5 Ce12 Ce8 91.1(2) . 3_666 ?
O2 Ce12 Ce8 88.0(2) 3_666 3_666 ?
O7 Ce12 Ce8 35.5(2) 3_666 3_666 ?
O32 Ce12 Ce8 144.2(2) 3_666 3_666 ?
Ce18 Ce12 Ce8 62.47(2) 3_666 3_666 ?
Ce3 Ce12 Ce8 62.17(2) . 3_666 ?
O12 Ce12 Ce6 91.4(2) 3_666 . ?
O34 Ce12 Ce6 88.0(2) . . ?
O22 Ce12 Ce6 35.1(2) 3_666 . ?
O9 Ce12 Ce6 144.1(2) 3_666 . ?
O5 Ce12 Ce6 35.4(2) . . ?
O2 Ce12 Ce6 144.8(2) 3_666 . ?
O7 Ce12 Ce6 91.7(2) 3_666 . ?
O32 Ce12 Ce6 87.8(2) 3_666 . ?
Ce18 Ce12 Ce6 62.32(2) 3_666 . ?
Ce3 Ce12 Ce6 62.47(2) . . ?
Ce8 Ce12 Ce6 94.00(2) 3_666 . ?
O2 Ce13 O6 179.2(3) . . ?
O2 Ce13 O3 109.3(3) . . ?
O6 Ce13 O3 70.2(3) . . ?
O2 Ce13 O32 71.1(3) . 3_666 ?
O6 Ce13 O32 109.2(3) . 3_666 ?
O3 Ce13 O32 70.2(3) . 3_666 ?
O2 Ce13 O1 70.3(3) . . ?
O6 Ce13 O1 108.9(3) . . ?
O3 Ce13 O1 70.5(3) . . ?
O32 Ce13 O1 109.6(3) 3_666 . ?
O2 Ce13 O34 110.4(3) . . ?
O6 Ce13 O34 70.4(3) . . ?
O3 Ce13 O34 109.6(3) . . ?
O32 Ce13 O34 71.2(3) 3_666 . ?
O1 Ce13 O34 179.1(3) . . ?
O2 Ce13 O9 70.9(3) . . ?
O6 Ce13 O9 109.6(3) . . ?
O3 Ce13 O9 179.1(3) . . ?
O32 Ce13 O9 110.7(3) 3_666 . ?
O1 Ce13 O9 108.8(3) . . ?
O34 Ce13 O9 71.1(3) . . ?
O2 Ce13 O26 109.3(3) . . ?
O6 Ce13 O26 70.5(3) . . ?
O3 Ce13 O26 108.8(3) . . ?
O32 Ce13 O26 179.0(3) 3_666 . ?
O1 Ce13 O26 69.7(3) . . ?
O34 Ce13 O26 109.5(3) . . ?
O9 Ce13 O26 70.3(3) . . ?
O2 Ce13 Ce2 144.2(2) . . ?
O6 Ce13 Ce2 35.5(2) . . ?
O3 Ce13 Ce2 91.4(2) . . ?
O32 Ce13 Ce2 144.6(2) 3_666 . ?
O1 Ce13 Ce2 90.9(2) . . ?
O34 Ce13 Ce2 88.2(2) . . ?
O9 Ce13 Ce2 87.9(2) . . ?
O26 Ce13 Ce2 35.1(2) . . ?
O2 Ce13 Ce4 88.1(2) . . ?
O6 Ce13 Ce4 91.2(2) . . ?
O3 Ce13 Ce4 35.1(2) . . ?
O32 Ce13 Ce4 88.0(2) 3_666 . ?
O1 Ce13 Ce4 35.5(2) . . ?
O34 Ce13 Ce4 144.6(2) . . ?
O9 Ce13 Ce4 144.3(2) . . ?
O26 Ce13 Ce4 91.1(2) . . ?
Ce2 Ce13 Ce4 93.63(3) . . ?
O2 Ce13 Ce10 144.6(2) . . ?
O6 Ce13 Ce10 35.0(2) . . ?
O3 Ce13 Ce10 35.3(2) . . ?
O32 Ce13 Ce10 87.9(2) 3_666 . ?
O1 Ce13 Ce10 91.6(2) . . ?
O34 Ce13 Ce10 88.0(2) . . ?
O9 Ce13 Ce10 144.5(2) . . ?
O26 Ce13 Ce10 91.3(2) . . ?
Ce2 Ce13 Ce10 62.28(2) . . ?
Ce4 Ce13 Ce10 62.22(2) . . ?
O2 Ce13 Ce9 87.7(2) . . ?
O6 Ce13 Ce9 91.7(2) . . ?
O3 Ce13 Ce9 91.4(2) . . ?
O32 Ce13 Ce9 144.2(2) 3_666 . ?
O1 Ce13 Ce9 34.7(2) . . ?
O34 Ce13 Ce9 144.6(2) . . ?
O9 Ce13 Ce9 87.8(2) . . ?
O26 Ce13 Ce9 35.2(2) . . ?
Ce2 Ce13 Ce9 62.24(2) . . ?
Ce4 Ce13 Ce9 62.09(2) . . ?
Ce10 Ce13 Ce9 94.11(3) . . ?
O15 Ce14 O20 112.8(3) . . ?
O15 Ce14 O10 113.1(3) . . ?
O20 Ce14 O10 113.5(3) . . ?
O15 Ce14 O4 68.8(3) . . ?
O20 Ce14 O4 68.8(3) . . ?
O10 Ce14 O4 175.1(3) . . ?
O15 Ce14 O6 69.4(3) . . ?
O20 Ce14 O6 174.4(3) . . ?
O10 Ce14 O6 69.2(3) . . ?
O4 Ce14 O6 108.1(3) . . ?
O15 Ce14 O5 174.2(3) . . ?
O20 Ce14 O5 69.4(3) . . ?
O10 Ce14 O5 69.8(3) . . ?
O4 Ce14 O5 107.9(3) . . ?
O6 Ce14 O5 108.0(3) . . ?
O15 Ce14 O34 105.2(3) . . ?
O20 Ce14 O34 105.4(3) . . ?
O10 Ce14 O34 105.9(3) . . ?
O4 Ce14 O34 69.2(3) . . ?
O6 Ce14 O34 69.0(3) . . ?
O5 Ce14 O34 69.1(3) . . ?
O15 Ce14 O27 78.7(3) . . ?
O20 Ce14 O27 72.0(3) . . ?
O10 Ce14 O27 72.9(3) . . ?
O4 Ce14 O27 112.0(3) . . ?
O6 Ce14 O27 113.6(3) . . ?
O5 Ce14 O27 107.1(3) . . ?
O34 Ce14 O27 176.0(3) . . ?
O15 Ce14 Ce7 32.7(2) . . ?
O20 Ce14 Ce7 91.7(3) . . ?
O10 Ce14 Ce7 145.7(2) . . ?
O4 Ce14 Ce7 36.1(2) . . ?
O6 Ce14 Ce7 87.9(2) . . ?
O5 Ce14 Ce7 143.8(2) . . ?
O34 Ce14 Ce7 88.0(2) . . ?
O27 Ce14 Ce7 95.0(2) . . ?
O15 Ce14 Ce6 145.9(2) . . ?
O20 Ce14 Ce6 92.5(3) . . ?
O10 Ce14 Ce6 33.0(2) . . ?
O4 Ce14 Ce6 144.6(2) . . ?
O6 Ce14 Ce6 87.7(2) . . ?
O5 Ce14 Ce6 36.8(2) . . ?
O34 Ce14 Ce6 88.6(2) . . ?
O27 Ce14 Ce6 88.5(2) . . ?
Ce7 Ce14 Ce6 175.17(3) . . ?
O15 Ce14 Ce19 91.8(2) . 3_666 ?
O20 Ce14 Ce19 32.7(2) . 3_666 ?
O10 Ce14 Ce19 146.1(2) . 3_666 ?
O4 Ce14 Ce19 36.2(2) . 3_666 ?
O6 Ce14 Ce19 144.1(2) . 3_666 ?
O5 Ce14 Ce19 87.7(2) . 3_666 ?
O34 Ce14 Ce19 88.1(2) . 3_666 ?
O27 Ce14 Ce19 91.0(2) . 3_666 ?
Ce7 Ce14 Ce19 63.15(2) . 3_666 ?
Ce6 Ce14 Ce19 120.17(3) . 3_666 ?
O15 Ce14 Ce10 92.0(2) . . ?
O20 Ce14 Ce10 146.2(2) . . ?
O10 Ce14 Ce10 32.8(2) . . ?
O4 Ce14 Ce10 144.4(2) . . ?
O6 Ce14 Ce10 36.4(2) . . ?
O5 Ce14 Ce10 88.3(2) . . ?
O34 Ce14 Ce10 88.7(2) . . ?
O27 Ce14 Ce10 92.1(2) . . ?
Ce7 Ce14 Ce10 119.81(3) . . ?
Ce6 Ce14 Ce10 56.64(2) . . ?
Ce19 Ce14 Ce10 175.51(3) 3_666 . ?
O36 Ce15 O30 113.6(3) . . ?
O36 Ce15 O11 113.6(3) . . ?
O30 Ce15 O11 112.4(3) . . ?
O36 Ce15 O24 68.9(3) . . ?
O30 Ce15 O24 70.0(3) . . ?
O11 Ce15 O24 174.4(3) . . ?
O36 Ce15 O1 174.0(3) . . ?
O30 Ce15 O1 69.0(3) . . ?
O11 Ce15 O1 69.1(3) . . ?
O24 Ce15 O1 107.9(3) . . ?
O36 Ce15 O12 69.2(3) . . ?
O30 Ce15 O12 174.4(3) . . ?
O11 Ce15 O12 69.7(3) . . ?
O24 Ce15 O12 107.5(3) . . ?
O1 Ce15 O12 107.8(3) . . ?
O36 Ce15 O2 105.0(3) . . ?
O30 Ce15 O2 105.5(3) . . ?
O11 Ce15 O2 105.8(3) . . ?
O24 Ce15 O2 68.6(3) . . ?
O1 Ce15 O2 69.0(3) . . ?
O12 Ce15 O2 68.9(3) . . ?
O36 Ce15 O25 75.0(4) . . ?
O30 Ce15 O25 75.3(3) . . ?
O11 Ce15 O25 73.4(3) . . ?
O24 Ce15 O25 112.3(3) . . ?
O1 Ce15 O25 110.9(3) . . ?
O12 Ce15 O25 110.2(3) . . ?
O2 Ce15 O25 179.0(3) . . ?
O36 Ce15 Ce9 146.2(2) . . ?
O30 Ce15 Ce9 91.3(3) . . ?
O11 Ce15 Ce9 32.7(2) . . ?
O24 Ce15 Ce9 144.1(2) . . ?
O1 Ce15 Ce9 36.3(2) . . ?
O12 Ce15 Ce9 88.1(2) . . ?
O2 Ce15 Ce9 88.6(2) . . ?
O25 Ce15 Ce9 90.8(3) . . ?
O36 Ce15 Ce19 32.5(2) . . ?
O30 Ce15 Ce19 92.5(3) . . ?
O11 Ce15 Ce19 146.0(2) . . ?
O24 Ce15 Ce19 36.5(2) . . ?
O1 Ce15 Ce19 144.3(2) . . ?
O12 Ce15 Ce19 87.8(2) . . ?
O2 Ce15 Ce19 88.3(2) . . ?
O25 Ce15 Ce19 92.2(3) . . ?
Ce9 Ce15 Ce19 175.59(3) . . ?
O36 Ce15 Ce5 91.7(2) . . ?
O30 Ce15 Ce5 33.3(2) . . ?
O11 Ce15 Ce5 145.6(2) . . ?
O24 Ce15 Ce5 36.7(2) . . ?
O1 Ce15 Ce5 88.1(2) . . ?
O12 Ce15 Ce5 144.1(2) . . ?
O2 Ce15 Ce5 88.4(2) . . ?
O25 Ce15 Ce5 92.5(2) . . ?
Ce9 Ce15 Ce5 119.88(3) . . ?
Ce19 Ce15 Ce5 63.20(2) . . ?
O36 Ce15 Ce3 32.8(2) . 3_666 ?
O30 Ce15 Ce3 146.3(3) . 3_666 ?
O11 Ce15 Ce3 92.1(2) . 3_666 ?
O24 Ce15 Ce3 88.0(2) . 3_666 ?
O1 Ce15 Ce3 144.2(2) . 3_666 ?
O12 Ce15 Ce3 36.5(2) . 3_666 ?
O2 Ce15 Ce3 88.7(2) . 3_666 ?
O25 Ce15 Ce3 90.9(2) . 3_666 ?
Ce9 Ce15 Ce3 119.95(3) . 3_666 ?
Ce19 Ce15 Ce3 56.80(2) . 3_666 ?
Ce5 Ce15 Ce3 119.98(3) . 3_666 ?
O13 Ce16 O19 113.0(3) . . ?
O13 Ce16 O16 113.2(3) . . ?
O19 Ce16 O16 113.7(3) . . ?
O13 Ce16 O7 174.1(3) . . ?
O19 Ce16 O7 69.5(3) . . ?
O16 Ce16 O7 69.4(3) . . ?
O13 Ce16 O26 68.6(3) . . ?
O19 Ce16 O26 175.1(3) . . ?
O16 Ce16 O26 68.9(3) . . ?
O7 Ce16 O26 108.5(3) . . ?
O13 Ce16 O9 105.2(3) . . ?
O19 Ce16 O9 105.3(3) . . ?
O16 Ce16 O9 105.5(3) . . ?
O7 Ce16 O9 68.9(3) . . ?
O26 Ce16 O9 69.9(3) . . ?
O13 Ce16 O18 69.0(3) . . ?
O19 Ce16 O18 69.3(3) . . ?
O16 Ce16 O18 174.1(3) . . ?
O7 Ce16 O18 107.9(3) . . ?
O26 Ce16 O18 107.7(3) . . ?
O9 Ce16 O18 68.6(3) . . ?
O13 Ce16 O21 73.0(3) . . ?
O19 Ce16 O21 79.4(3) . . ?
O16 Ce16 O21 71.7(3) . . ?
O7 Ce16 O21 112.9(3) . . ?
O26 Ce16 O21 105.4(3) . . ?
O9 Ce16 O21 175.3(3) . . ?
O18 Ce16 O21 114.1(3) . . ?
O13 Ce16 Ce7 32.9(2) . . ?
O19 Ce16 Ce7 91.6(2) . . ?
O16 Ce16 Ce7 145.9(2) . . ?
O7 Ce16 Ce7 143.9(2) . . ?
O26 Ce16 Ce7 87.7(2) . . ?
O9 Ce16 Ce7 88.1(2) . . ?
O18 Ce16 Ce7 36.1(2) . . ?
O21 Ce16 Ce7 92.3(2) . . ?
O13 Ce16 Ce18 146.0(3) . . ?
O19 Ce16 Ce18 33.2(2) . . ?
O16 Ce16 Ce18 92.4(2) . . ?
O7 Ce16 Ce18 36.4(2) . . ?
O26 Ce16 Ce18 144.7(2) . . ?
O9 Ce16 Ce18 88.0(2) . . ?
O18 Ce16 Ce18 88.0(2) . . ?
O21 Ce16 Ce18 95.8(2) . . ?
Ce7 Ce16 Ce18 119.69(3) . . ?
O13 Ce16 Ce2 32.7(2) . . ?
O19 Ce16 Ce2 145.6(2) . . ?
O16 Ce16 Ce2 91.8(2) . . ?
O7 Ce16 Ce2 144.2(2) . . ?
O26 Ce16 Ce2 35.9(2) . . ?
O9 Ce16 Ce2 88.5(2) . . ?
O18 Ce16 Ce2 87.7(2) . . ?
O21 Ce16 Ce2 87.7(2) . . ?
Ce7 Ce16 Ce2 56.85(2) . . ?
Ce18 Ce16 Ce2 175.24(3) . . ?
O13 Ce16 Ce11 92.1(3) . . ?
O19 Ce16 Ce11 32.4(2) . . ?
O16 Ce16 Ce11 146.0(2) . . ?
O7 Ce16 Ce11 87.8(2) . . ?
O26 Ce16 Ce11 144.6(2) . . ?
O9 Ce16 Ce11 88.3(2) . . ?
O18 Ce16 Ce11 36.9(2) . . ?
O21 Ce16 Ce11 96.1(2) . . ?
Ce7 Ce16 Ce11 63.25(2) . . ?
Ce18 Ce16 Ce11 56.49(2) . . ?
Ce2 Ce16 Ce11 120.09(3) . . ?
O28 Ce17 O8 114.1(3) 3_666 3_666 ?
O28 Ce17 O17 113.5(3) 3_666 . ?
O8 Ce17 O17 112.7(3) 3_666 . ?
O28 Ce17 O3 69.5(3) 3_666 3_666 ?
O8 Ce17 O3 70.0(3) 3_666 3_666 ?
O17 Ce17 O3 173.4(3) . 3_666 ?
O28 Ce17 O14 69.1(3) 3_666 . ?
O8 Ce17 O14 174.6(3) 3_666 . ?
O17 Ce17 O14 68.8(3) . . ?
O3 Ce17 O14 108.1(3) 3_666 . ?
O28 Ce17 O32 105.3(3) 3_666 . ?
O8 Ce17 O32 105.8(3) 3_666 . ?
O17 Ce17 O32 104.3(3) . . ?
O3 Ce17 O32 69.1(3) 3_666 . ?
O14 Ce17 O32 68.9(3) . . ?
O28 Ce17 O22 174.0(3) 3_666 . ?
O8 Ce17 O22 69.2(3) 3_666 . ?
O17 Ce17 O22 68.4(3) . . ?
O3 Ce17 O22 108.0(3) 3_666 . ?
O14 Ce17 O22 107.3(3) . . ?
O32 Ce17 O22 68.7(3) . . ?
O28 Ce17 O23 74.6(3) 3_666 . ?
O8 Ce17 O23 74.0(4) 3_666 . ?
O17 Ce17 O23 76.0(4) . . ?
O3 Ce17 O23 110.6(3) 3_666 . ?
O14 Ce17 O23 111.4(3) . . ?
O32 Ce17 O23 179.6(4) . . ?
O22 Ce17 O23 111.4(3) . . ?
O28 Ce17 Ce18 145.6(2) 3_666 . ?
O8 Ce17 Ce18 91.7(2) 3_666 . ?
O17 Ce17 Ce18 32.2(2) . . ?
O3 Ce17 Ce18 144.0(2) 3_666 . ?
O14 Ce17 Ce18 87.3(2) . . ?
O32 Ce17 Ce18 87.9(2) . . ?
O22 Ce17 Ce18 36.2(2) . . ?
O23 Ce17 Ce18 92.4(3) . . ?
O28 Ce17 Ce10 92.5(2) 3_666 3_666 ?
O8 Ce17 Ce10 33.2(2) 3_666 3_666 ?
O17 Ce17 Ce10 145.7(2) . 3_666 ?
O3 Ce17 Ce10 36.8(2) 3_666 3_666 ?
O14 Ce17 Ce10 144.7(2) . 3_666 ?
O32 Ce17 Ce10 88.8(2) . 3_666 ?
O22 Ce17 Ce10 88.1(2) . 3_666 ?
O23 Ce17 Ce10 90.9(3) . 3_666 ?
Ce18 Ce17 Ce10 119.85(3) . 3_666 ?
O28 Ce17 Ce5 32.3(2) 3_666 3_666 ?
O8 Ce17 Ce5 146.3(2) 3_666 3_666 ?
O17 Ce17 Ce5 92.4(2) . 3_666 ?
O3 Ce17 Ce5 87.7(2) 3_666 3_666 ?
O14 Ce17 Ce5 36.8(2) . 3_666 ?
O32 Ce17 Ce5 88.3(2) . 3_666 ?
O22 Ce17 Ce5 143.9(2) . 3_666 ?
O23 Ce17 Ce5 91.8(3) . 3_666 ?
Ce18 Ce17 Ce5 119.88(3) . 3_666 ?
Ce10 Ce17 Ce5 120.01(3) 3_666 3_666 ?
O28 Ce17 Ce4 33.2(2) 3_666 3_666 ?
O8 Ce17 Ce4 92.4(2) 3_666 3_666 ?
O17 Ce17 Ce4 146.6(2) . 3_666 ?
O3 Ce17 Ce4 36.3(2) 3_666 3_666 ?
O14 Ce17 Ce4 88.4(2) . 3_666 ?
O32 Ce17 Ce4 88.6(2) . 3_666 ?
O22 Ce17 Ce4 144.2(2) . 3_666 ?
O23 Ce17 Ce4 91.2(3) . 3_666 ?
Ce18 Ce17 Ce4 175.16(3) . 3_666 ?
Ce10 Ce17 Ce4 63.30(2) 3_666 3_666 ?
Ce5 Ce17 Ce4 56.74(2) 3_666 3_666 ?
O17 Ce18 O19 71.8(4) . . ?
O17 Ce18 O22 73.4(4) . . ?
O19 Ce18 O22 113.2(3) . . ?
O17 Ce18 O7 112.7(3) . . ?
O19 Ce18 O7 72.1(3) . . ?
O22 Ce18 O7 71.7(3) . . ?
O17 Ce18 O33 86.5(3) . . ?
O19 Ce18 O33 88.3(3) . . ?
O22 Ce18 O33 142.9(3) . . ?
O7 Ce18 O33 145.3(3) . . ?
O17 Ce18 Cl14 86.3(3) . . ?
O19 Ce18 Cl14 152.9(3) . . ?
O22 Ce18 Cl14 73.7(2) . . ?
O7 Ce18 Cl14 132.9(3) . . ?
O33 Ce18 Cl14 74.2(2) . . ?
O17 Ce18 Cl4 147.3(3) . . ?
O19 Ce18 Cl4 80.1(3) . . ?
O22 Ce18 Cl4 135.1(3) . . ?
O7 Ce18 Cl4 72.7(2) . . ?
O33 Ce18 Cl4 76.0(2) . . ?
Cl14 Ce18 Cl4 114.26(11) . . ?
O17 Ce18 Cl1 141.7(3) . . ?
O19 Ce18 Cl1 137.7(3) . . ?
O22 Ce18 Cl1 71.7(2) . . ?
O7 Ce18 Cl1 70.2(2) . . ?
O33 Ce18 Cl1 113.0(2) . . ?
Cl14 Ce18 Cl1 69.23(11) . . ?
Cl4 Ce18 Cl1 71.05(11) . . ?
O17 Ce18 Ce11 35.8(3) . . ?
O19 Ce18 Ce11 36.0(3) . . ?
O22 Ce18 Ce11 94.6(2) . . ?
O7 Ce18 Ce11 93.6(2) . . ?
O33 Ce18 Ce11 85.8(2) . . ?
Cl14 Ce18 Ce11 120.19(9) . . ?
Cl4 Ce18 Ce11 114.25(8) . . ?
Cl1 Ce18 Ce11 161.20(7) . . ?
O17 Ce18 Ce16 92.4(3) . . ?
O19 Ce18 Ce16 34.9(3) . . ?
O22 Ce18 Ce16 94.1(2) . . ?
O7 Ce18 Ce16 37.2(2) . . ?
O33 Ce18 Ce16 118.0(2) . . ?
Cl14 Ce18 Ce16 167.62(8) . . ?
Cl4 Ce18 Ce16 72.65(8) . . ?
Cl1 Ce18 Ce16 105.24(8) . . ?
Ce11 Ce18 Ce16 61.97(2) . . ?
O17 Ce18 Ce17 35.1(3) . . ?
O19 Ce18 Ce17 92.8(3) . . ?
O22 Ce18 Ce17 38.3(2) . . ?
O7 Ce18 Ce17 94.4(2) . . ?
O33 Ce18 Ce17 115.4(2) . . ?
Cl14 Ce18 Ce17 76.92(8) . . ?
Cl4 Ce18 Ce17 166.62(8) . . ?
Cl1 Ce18 Ce17 108.36(7) . . ?
Ce11 Ce18 Ce17 62.04(2) . . ?
Ce16 Ce18 Ce17 95.04(3) . . ?
O17 Ce18 Ce12 91.4(3) . 3_666 ?
O19 Ce18 Ce12 91.3(2) . 3_666 ?
O22 Ce18 Ce12 35.7(2) . 3_666 ?
O7 Ce18 Ce12 36.1(2) . 3_666 ?
O33 Ce18 Ce12 177.9(2) . 3_666 ?
Cl14 Ce18 Ce12 105.44(8) . 3_666 ?
Cl4 Ce18 Ce12 105.99(8) . 3_666 ?
Cl1 Ce18 Ce12 68.70(7) . 3_666 ?
Ce11 Ce18 Ce12 92.62(3) . 3_666 ?
Ce16 Ce18 Ce12 62.24(2) . 3_666 ?
Ce17 Ce18 Ce12 62.53(2) . 3_666 ?
O36 Ce19 O20 71.8(4) . 3_666 ?
O36 Ce19 O4 112.3(3) . 3_666 ?
O20 Ce19 O4 72.1(3) 3_666 3_666 ?
O36 Ce19 O24 71.9(3) . . ?
O20 Ce19 O24 112.6(3) 3_666 . ?
O4 Ce19 O24 72.1(3) 3_666 . ?
O36 Ce19 Cl18 93.2(3) . . ?
O20 Ce19 Cl18 91.8(3) 3_666 . ?
O4 Ce19 Cl18 142.5(3) 3_666 . ?
O24 Ce19 Cl18 144.5(3) . . ?
O36 Ce19 Cl11 80.6(3) . . ?
O20 Ce19 Cl11 148.2(3) 3_666 . ?
O4 Ce19 Cl11 135.0(2) 3_666 . ?
O24 Ce19 Cl11 71.9(2) . . ?
Cl18 Ce19 Cl11 73.96(19) . . ?
O36 Ce19 Cl13 152.9(3) . 3_666 ?
O20 Ce19 Cl13 84.9(3) 3_666 3_666 ?
O4 Ce19 Cl13 71.7(2) 3_666 3_666 ?
O24 Ce19 Cl13 131.8(2) . 3_666 ?
Cl18 Ce19 Cl13 73.33(17) . 3_666 ?
Cl11 Ce19 Cl13 116.45(12) . 3_666 ?
O36 Ce19 Cl3 138.4(3) . . ?
O20 Ce19 Cl3 140.6(3) 3_666 . ?
O4 Ce19 Cl3 72.0(2) 3_666 . ?
O24 Ce19 Cl3 70.5(2) . . ?
Cl18 Ce19 Cl3 107.12(18) . . ?
Cl11 Ce19 Cl3 71.23(11) . . ?
Cl13 Ce19 Cl3 68.75(10) 3_666 . ?
O36 Ce19 Ce3 35.7(3) . 3_666 ?
O20 Ce19 Ce3 36.1(3) 3_666 3_666 ?
O4 Ce19 Ce3 93.5(2) 3_666 3_666 ?
O24 Ce19 Ce3 93.4(2) . 3_666 ?
Cl18 Ce19 Ce3 92.02(17) . 3_666 ?
Cl11 Ce19 Ce3 114.53(9) . 3_666 ?
Cl13 Ce19 Ce3 119.53(9) 3_666 3_666 ?
Cl3 Ce19 Ce3 160.83(8) . 3_666 ?
O36 Ce19 Ce15 34.5(2) . . ?
O20 Ce19 Ce15 92.5(3) 3_666 . ?
O4 Ce19 Ce15 94.3(2) 3_666 . ?
O24 Ce19 Ce15 37.5(2) . . ?
Cl18 Ce19 Ce15 120.66(16) . . ?
Cl11 Ce19 Ce15 72.05(9) . . ?
Cl13 Ce19 Ce15 165.91(8) 3_666 . ?
Cl3 Ce19 Ce15 105.91(7) . . ?
Ce3 Ce19 Ce15 61.64(2) 3_666 . ?
O36 Ce19 Ce14 91.9(3) . 3_666 ?
O20 Ce19 Ce14 34.8(2) 3_666 3_666 ?
O4 Ce19 Ce14 37.3(2) 3_666 3_666 ?
O24 Ce19 Ce14 93.7(2) . 3_666 ?
Cl18 Ce19 Ce14 119.52(17) . 3_666 ?
Cl11 Ce19 Ce14 165.17(9) . 3_666 ?
Cl13 Ce19 Ce14 75.51(8) 3_666 3_666 ?
Cl3 Ce19 Ce14 107.76(8) . 3_666 ?
Ce3 Ce19 Ce14 61.68(2) 3_666 3_666 ?
Ce15 Ce19 Ce14 94.53(3) . 3_666 ?
O36 Ce19 Ce1 90.6(2) . 3_666 ?
O20 Ce19 Ce1 91.3(2) 3_666 3_666 ?
O4 Ce19 Ce1 36.5(2) 3_666 3_666 ?
O24 Ce19 Ce1 35.7(2) . 3_666 ?
Cl18 Ce19 Ce1 175.72(17) . 3_666 ?
Cl11 Ce19 Ce1 104.72(8) . 3_666 ?
Cl13 Ce19 Ce1 104.02(8) 3_666 3_666 ?
Cl3 Ce19 Ce1 68.65(7) . 3_666 ?
Ce3 Ce19 Ce1 92.22(3) 3_666 3_666 ?
Ce15 Ce19 Ce1 62.12(2) . 3_666 ?
Ce14 Ce19 Ce1 62.30(2) 3_666 3_666 ?
Ce8 Cl1 Ce18 81.52(9) . . ?
Ce8 Cl1 Ce3 80.24(9) . 3_666 ?
Ce18 Cl1 Ce3 129.10(12) . 3_666 ?
Ce8 Cl1 Ce6 129.92(12) . 3_666 ?
Ce18 Cl1 Ce6 78.46(9) . 3_666 ?
Ce3 Cl1 Ce6 77.92(9) 3_666 3_666 ?
Ce4 Cl2 Ce10 80.99(10) . . ?
Ce4 Cl2 Ce2 129.43(12) . . ?
Ce10 Cl2 Ce2 79.58(9) . . ?
Ce4 Cl2 Ce9 79.44(9) . . ?
Ce10 Cl2 Ce9 129.78(12) . . ?
Ce2 Cl2 Ce9 78.25(9) . . ?
Ce5 Cl3 Ce19 80.76(9) . . ?
Ce5 Cl3 Ce11 80.27(9) . 3_666 ?
Ce19 Cl3 Ce11 129.55(13) . 3_666 ?
Ce5 Cl3 Ce7 129.22(12) . 3_666 ?
Ce19 Cl3 Ce7 78.93(9) . 3_666 ?
Ce11 Cl3 Ce7 77.96(9) 3_666 3_666 ?
Ce18 Cl4 Ce8 86.71(10) . . ?
Ce3 Cl5 Ce8 88.18(10) . 3_666 ?
Ce3 Cl6 Ce6 88.51(10) . . ?
Ce7 Cl7 Ce11 87.97(11) . . ?
Ce9 Cl8 Ce2 87.77(10) . . ?
Ce11 Cl9 Ce5 88.17(11) . 3_666 ?
Ce2 Cl10 Ce10 87.72(11) . . ?
Ce19 Cl11 Ce5 87.68(11) . . ?
Ce7 Cl13 Ce19 87.26(10) . 3_666 ?
Ce18 Cl14 Ce6 87.82(11) . 3_666 ?
Ce9 Cl15 Ce4 88.17(11) . . ?
Ce10 Cl20 Ce4 88.49(12) . . ?
Ce9 O1 Ce4 115.8(4) . . ?
Ce9 O1 Ce13 109.8(4) . . ?
Ce4 O1 Ce13 108.5(4) . . ?
Ce9 O1 Ce15 106.0(4) . . ?
Ce4 O1 Ce15 105.9(4) . . ?
Ce13 O1 Ce15 110.7(4) . . ?
Ce1 O2 Ce13 108.8(4) 3_666 . ?
Ce1 O2 Ce12 109.0(3) 3_666 3_666 ?
Ce13 O2 Ce12 109.3(4) . 3_666 ?
Ce1 O2 Ce15 110.0(4) 3_666 . ?
Ce13 O2 Ce15 110.0(3) . . ?
Ce12 O2 Ce15 109.7(3) 3_666 . ?
Ce4 O3 Ce10 115.7(4) . . ?
Ce4 O3 Ce13 109.2(3) . . ?
Ce10 O3 Ce13 109.0(4) . . ?
Ce4 O3 Ce17 106.3(4) . 3_666 ?
Ce10 O3 Ce17 105.7(3) . 3_666 ?
Ce13 O3 Ce17 111.0(4) . 3_666 ?
Ce7 O4 Ce19 116.7(4) . 3_666 ?
Ce7 O4 Ce14 106.4(4) . . ?
Ce19 O4 Ce14 106.5(3) 3_666 . ?
Ce7 O4 Ce1 108.2(3) . . ?
Ce19 O4 Ce1 108.2(4) 3_666 . ?
Ce14 O4 Ce1 110.7(4) . . ?
Ce3 O5 Ce6 116.4(4) . . ?
Ce3 O5 Ce12 109.2(4) . . ?
Ce6 O5 Ce12 108.9(4) . . ?
Ce3 O5 Ce14 106.2(4) . . ?
Ce6 O5 Ce14 105.4(4) . . ?
Ce12 O5 Ce14 110.4(4) . . ?
Ce10 O6 Ce2 115.8(4) . . ?
Ce10 O6 Ce13 109.5(4) . . ?
Ce2 O6 Ce13 108.5(4) . . ?
Ce10 O6 Ce14 106.1(3) . . ?
Ce2 O6 Ce14 106.0(4) . . ?
Ce13 O6 Ce14 110.8(4) . . ?
Ce18 O7 Ce8 115.9(4) . . ?
Ce18 O7 Ce12 108.5(4) . 3_666 ?
Ce8 O7 Ce12 108.7(4) . 3_666 ?
Ce18 O7 Ce16 106.4(4) . . ?
Ce8 O7 Ce16 106.1(4) . . ?
Ce12 O7 Ce16 111.3(4) 3_666 . ?
Ce6 O8 Ce10 107.9(4) . . ?
Ce6 O8 Ce17 113.1(4) . 3_666 ?
Ce10 O8 Ce17 112.0(4) . 3_666 ?
Ce1 O9 Ce12 109.0(4) . 3_666 ?
Ce1 O9 Ce13 108.6(3) . . ?
Ce12 O9 Ce13 108.7(4) 3_666 . ?
Ce1 O9 Ce16 110.6(4) . . ?
Ce12 O9 Ce16 110.2(3) 3_666 . ?
Ce13 O9 Ce16 109.8(4) . . ?
Ce10 O10 Ce6 108.0(4) . . ?
Ce10 O10 Ce14 112.3(4) . . ?
Ce6 O10 Ce14 112.1(4) . . ?
Ce9 O11 Ce8 108.3(4) . . ?
Ce9 O11 Ce15 112.4(4) . . ?
Ce8 O11 Ce15 112.3(4) . . ?
Ce3 O12 Ce8 115.7(4) 3_666 . ?
Ce3 O12 Ce12 109.6(4) 3_666 3_666 ?
Ce8 O12 Ce12 109.5(4) . 3_666 ?
Ce3 O12 Ce15 105.7(4) 3_666 . ?
Ce8 O12 Ce15 105.4(4) . . ?
Ce12 O12 Ce15 110.8(3) 3_666 . ?
Ce7 O13 Ce2 108.5(4) . . ?
Ce7 O13 Ce16 112.3(4) . . ?
Ce2 O13 Ce16 112.8(4) . . ?
Ce11 O14 Ce5 116.8(4) . 3_666 ?
Ce11 O14 Ce1 109.3(4) . . ?
Ce5 O14 Ce1 108.7(4) 3_666 . ?
Ce11 O14 Ce17 106.3(4) . . ?
Ce5 O14 Ce17 105.4(4) 3_666 . ?
Ce1 O14 Ce17 110.3(4) . . ?
Ce7 O15 Ce2 107.9(4) . . ?
Ce7 O15 Ce14 112.8(4) . . ?
Ce2 O15 Ce14 112.6(4) . . ?
Ce9 O16 Ce8 108.7(4) . . ?
Ce9 O16 Ce16 112.9(4) . . ?
Ce8 O16 Ce16 112.6(4) . . ?
Ce18 O17 Ce11 109.0(4) . . ?
Ce18 O17 Ce17 112.7(4) . . ?
Ce11 O17 Ce17 112.4(4) . . ?
Ce7 O18 Ce11 116.7(4) . . ?
Ce7 O18 Ce1 110.0(4) . . ?
Ce11 O18 Ce1 109.4(4) . . ?
Ce7 O18 Ce16 105.5(4) . . ?
Ce11 O18 Ce16 104.7(3) . . ?
Ce1 O18 Ce16 110.3(4) . . ?
Ce11 O19 Ce18 107.6(4) . . ?
Ce11 O19 Ce16 113.2(4) . . ?
Ce18 O19 Ce16 111.9(4) . . ?
Ce19 O20 Ce3 108.0(4) 3_666 . ?
Ce19 O20 Ce14 112.5(4) 3_666 . ?
Ce3 O20 Ce14 112.0(4) . . ?
Ce18 O22 Ce6 116.7(4) . 3_666 ?
Ce18 O22 Ce12 109.4(4) . 3_666 ?
Ce6 O22 Ce12 109.4(4) 3_666 3_666 ?
Ce18 O22 Ce17 105.5(4) . . ?
Ce6 O22 Ce17 105.0(4) 3_666 . ?
Ce12 O22 Ce17 110.5(4) 3_666 . ?
Ce19 O24 Ce5 115.4(4) . . ?
Ce19 O24 Ce1 109.1(4) . 3_666 ?
Ce5 O24 Ce1 109.2(3) . 3_666 ?
Ce19 O24 Ce15 106.1(3) . . ?
Ce5 O24 Ce15 105.8(4) . . ?
Ce1 O24 Ce15 111.3(4) 3_666 . ?
Ce2 O26 Ce9 116.8(4) . . ?
Ce2 O26 Ce13 108.4(4) . . ?
Ce9 O26 Ce13 108.7(4) . . ?
Ce2 O26 Ce16 106.7(4) . . ?
Ce9 O26 Ce16 106.1(4) . . ?
Ce13 O26 Ce16 110.1(4) . . ?
Ce5 O28 Ce4 108.2(4) . . ?
Ce5 O28 Ce17 113.3(4) . 3_666 ?
Ce4 O28 Ce17 112.2(4) . 3_666 ?
Ce4 O30 Ce5 108.0(4) . . ?
Ce4 O30 Ce15 113.2(4) . . ?
Ce5 O30 Ce15 111.8(4) . . ?
Ce1 O32 Ce13 108.7(4) . 3_666 ?
Ce1 O32 Ce12 109.0(4) . 3_666 ?
Ce13 O32 Ce12 108.5(4) 3_666 3_666 ?
Ce1 O32 Ce17 110.5(4) . . ?
Ce13 O32 Ce17 109.8(4) 3_666 . ?
Ce12 O32 Ce17 110.3(4) 3_666 . ?
Ce12 O34 Ce1 109.0(4) . . ?
Ce12 O34 Ce13 109.1(4) . . ?
Ce1 O34 Ce13 108.8(3) . . ?
Ce12 O34 Ce14 109.9(3) . . ?
Ce1 O34 Ce14 110.3(4) . . ?
Ce13 O34 Ce14 109.8(4) . . ?
Ce19 O36 Ce3 108.9(4) . 3_666 ?
Ce19 O36 Ce15 113.0(4) . . ?
Ce3 O36 Ce15 112.6(4) 3_666 . ?
C1 N1 C5 125.2(18) . . ?
C1 N1 HN1 117.4 . . ?
C5 N1 HN1 117.4 . . ?
N1 C1 C2 115(2) . . ?
N1 C1 H1 122.3 . . ?
C2 C1 H1 122.3 . . ?
C3 C2 C1 119(2) . . ?
C3 C2 H2 120.6 . . ?
C1 C2 H2 120.6 . . ?
C2 C3 C4 122(2) . . ?
C2 C3 H3 119.0 . . ?
C4 C3 H3 119.0 . . ?
C5 C4 C3 118(2) . . ?
C5 C4 H4 121.1 . . ?
C3 C4 H4 121.1 . . ?
N1 C5 C4 119.7(19) . . ?
N1 C5 H5 120.2 . . ?
C4 C5 H5 120.2 . . ?
C1B N1B C5B 125(2) . . ?
C1B N1B HN1B 117.7 . . ?
C5B N1B HN1B 117.7 . . ?
N1B C1B C2B 115(2) . . ?
N1B C1B H1B 122.7 . . ?
C2B C1B H1B 122.7 . . ?
C3B C2B C1B 118(2) . . ?
C3B C2B H2B 120.8 . . ?
C1B C2B H2B 120.8 . . ?
C2B C3B C4B 122(2) . . ?
C2B C3B H3B 119.1 . . ?
C4B C3B H3B 119.1 . . ?
C5B C4B C3B 118(2) . . ?
C5B C4B H4B 121.2 . . ?
C3B C4B H4B 121.2 . . ?
N1B C5B C4B 120(2) . . ?
N1B C5B H5B 120.2 . . ?
C4B C5B H5B 120.2 . . ?
C6 N2 C10 116.6(19) . . ?
C6 N2 HN2A 121.7 . . ?
C10 N2 HN2A 121.7 . . ?
C7 C6 N2 117(2) . . ?
C7 C6 H6 121.7 . . ?
N2 C6 H6 121.7 . . ?
C8 C7 C6 122(2) . . ?
C8 C7 H7 119.0 . . ?
C6 C7 H7 119.0 . . ?
C7 C8 C9 122(2) . . ?
C7 C8 H8 119.1 . . ?
C9 C8 H8 119.1 . . ?
C10 C9 C8 119(2) . . ?
C10 C9 H9 120.7 . . ?
C8 C9 H9 120.7 . . ?
C9 C10 N2 119(2) . . ?
C9 C10 H10 120.6 . . ?
N2 C10 H10 120.6 . . ?
C10B N2B C6B 117.2(17) . . ?
C10B N2B HN2B 121.4 . . ?
C6B N2B HN2B 121.4 . . ?
C7B C6B N2B 117.8(18) . . ?
C7B C6B H6B 121.1 . . ?
N2B C6B H6B 121.1 . . ?
C8B C7B C6B 123(2) . . ?
C8B C7B H7B 118.6 . . ?
C6B C7B H7B 118.6 . . ?
C7B C8B C9B 122(2) . . ?
C7B C8B H8B 119.2 . . ?
C9B C8B H8B 119.2 . . ?
C10B C9B C8B 119.5(19) . . ?
C10B C9B H9B 120.3 . . ?
C8B C9B H9B 120.3 . . ?
C9B C10B N2B 120.1(19) . . ?
C9B C10B H10B 119.9 . . ?
N2B C10B H10B 119.9 . . ?

loop_
_geom_bond_atom_site_label_1
_geom_bond_atom_site_label_2
_geom_bond_distance
_geom_bond_site_symmetry_2
_geom_bond_publ_flag
Ce1 O32 2.328(9) . ?
Ce1 O18 2.328(9) . ?
Ce1 O24 2.332(9) 3_666 ?
Ce1 O2 2.334(9) 3_666 ?
Ce1 O9 2.337(9) . ?
Ce1 O34 2.345(9) . ?
Ce1 O14 2.349(9) . ?
Ce1 O4 2.364(9) . ?
Ce1 Ce7 3.7690(12) . ?
Ce1 Ce19 3.7779(11) 3_666 ?
Ce1 Ce5 3.7886(12) 3_666 ?
Ce1 Ce11 3.7917(11) . ?
Ce2 O13 2.186(10) . ?
Ce2 O15 2.202(9) . ?
Ce2 O26 2.285(9) . ?
Ce2 O6 2.310(9) . ?
Ce2 Cl12 2.740(4) . ?
Ce2 Cl10 2.784(4) . ?
Ce2 Cl8 2.842(4) . ?
Ce2 Cl2 3.088(4) . ?
Ce2 Ce7 3.5455(13) . ?
Ce2 Ce16 3.7316(12) . ?
Ce2 Ce14 3.7379(12) . ?
Ce2 Ce13 3.7719(12) . ?
Ce3 O36 2.188(10) 3_666 ?
Ce3 O20 2.201(10) . ?
Ce3 O5 2.303(10) . ?
Ce3 O12 2.306(9) 3_666 ?
Ce3 Cl22 2.709(4) . ?
Ce3 Cl5 2.800(4) . ?
Ce3 Cl6 2.813(4) . ?
Ce3 Cl1 3.099(4) 3_666 ?
Ce3 Ce19 3.5486(12) 3_666 ?
Ce3 Ce15 3.7315(12) 3_666 ?
Ce3 Ce14 3.7378(12) . ?
Ce3 Ce12 3.7865(12) . ?
Ce4 O30 2.176(10) . ?
Ce4 O28 2.206(10) . ?
Ce4 O3 2.305(9) . ?
Ce4 O1 2.319(10) . ?
Ce4 Cl25 2.667(4) . ?
Ce4 Cl20 2.814(4) . ?
Ce4 Cl15 2.844(4) . ?
Ce4 Cl2 3.005(4) . ?
Ce4 Ce5 3.5457(12) . ?
Ce4 Ce17 3.7330(12) 3_666 ?
Ce4 Ce15 3.7374(12) . ?
Ce4 Ce13 3.7846(12) . ?
Ce5 O28 2.172(10) . ?
Ce5 O30 2.206(10) . ?
Ce5 O14 2.314(10) 3_666 ?
Ce5 O24 2.317(9) . ?
Ce5 Cl21 2.709(4) . ?
Ce5 Cl11 2.829(4) . ?
Ce5 Cl9 2.842(4) 3_666 ?
Ce5 Cl3 3.009(4) . ?
Ce5 Ce17 3.7297(12) 3_666 ?
Ce5 Ce15 3.7303(12) . ?
Ce6 O8 2.184(10) . ?
Ce6 O10 2.193(9) . ?
Ce6 O22 2.316(9) 3_666 ?
Ce6 O5 2.322(9) . ?
Ce6 Cl19 2.724(4) . ?
Ce6 Cl6 2.821(4) . ?
Ce6 Cl14 2.831(4) 3_666 ?
Ce6 Cl1 3.153(4) 3_666 ?
Ce6 Ce10 3.5442(12) . ?
Ce6 Ce14 3.7339(12) . ?
Ce6 Ce17 3.7402(12) 3_666 ?
Ce6 Ce12 3.7953(12) . ?
Ce7 O13 2.182(10) . ?
Ce7 O15 2.183(9) . ?
Ce7 O18 2.272(9) . ?
Ce7 O4 2.289(9) . ?
Ce7 O29 2.429(10) . ?
Ce7 Cl13 2.784(4) . ?
Ce7 Cl7 2.793(4) . ?
Ce7 Cl3 3.121(4) 3_666 ?
Ce7 Ce16 3.7164(12) . ?
Ce7 Ce14 3.7249(12) . ?
Ce8 O16 2.185(9) . ?
Ce8 O11 2.194(10) . ?
Ce8 O12 2.318(9) . ?
Ce8 O7 2.328(9) . ?
Ce8 Cl23 2.683(4) . ?
Ce8 Cl5 2.825(4) 3_666 ?
Ce8 Cl4 2.898(4) . ?
Ce8 Cl1 2.973(4) . ?
Ce8 Ce9 3.5435(12) . ?
Ce8 Ce15 3.7350(12) . ?
Ce8 Ce16 3.7365(12) . ?
Ce8 Ce12 3.7947(11) 3_666 ?
Ce9 O16 2.175(10) . ?
Ce9 O11 2.177(9) . ?
Ce9 O1 2.295(9) . ?
Ce9 O26 2.309(9) . ?
Ce9 Cl17 2.681(6) . ?
Ce9 Cl15 2.775(4) . ?
Ce9 Cl8 2.801(4) . ?
Ce9 Cl2 3.111(4) . ?
Ce9 Ce15 3.7230(12) . ?
Ce9 Ce16 3.7352(13) . ?
Ce9 Ce13 3.7963(11) . ?
Ce10 O10 2.189(9) . ?
Ce10 O8 2.201(9) . ?
Ce10 O6 2.306(9) . ?
Ce10 O3 2.320(9) . ?
Ce10 Cl16 2.703(4) . ?
Ce10 Cl20 2.797(4) . ?
Ce10 Cl10 2.861(4) . ?
Ce10 Cl2 3.024(4) . ?
Ce10 Ce17 3.7288(12) 3_666 ?
Ce10 Ce14 3.7368(12) . ?
Ce10 Ce13 3.7924(11) . ?
Ce11 O19 2.178(10) . ?
Ce11 O17 2.181(10) . ?
Ce11 O14 2.301(9) . ?
Ce11 O18 2.319(9) . ?
Ce11 Cl24 2.721(4) . ?
Ce11 Cl9 2.810(4) . ?
Ce11 Cl7 2.833(4) . ?
Ce11 Cl3 3.090(4) 3_666 ?
Ce11 Ce18 3.5279(12) . ?
Ce11 Ce16 3.7349(13) . ?
Ce11 Ce17 3.7411(12) . ?
Ce12 O12 2.329(9) 3_666 ?
Ce12 O34 2.332(9) . ?
Ce12 O22 2.334(9) 3_666 ?
Ce12 O9 2.340(9) 3_666 ?
Ce12 O5 2.341(9) . ?
Ce12 O2 2.342(9) 3_666 ?
Ce12 O7 2.343(9) 3_666 ?
Ce12 O32 2.349(9) 3_666 ?
Ce12 Ce18 3.7674(12) 3_666 ?
Ce13 O2 2.336(9) . ?
Ce13 O6 2.337(9) . ?
Ce13 O3 2.339(9) . ?
Ce13 O32 2.344(9) 3_666 ?
Ce13 O1 2.344(9) . ?
Ce13 O34 2.345(9) . ?
Ce13 O9 2.357(9) . ?
Ce13 O26 2.364(9) . ?
Ce14 O15 2.289(9) . ?
Ce14 O20 2.308(10) . ?
Ce14 O10 2.309(10) . ?
Ce14 O4 2.361(9) . ?
Ce14 O6 2.370(9) . ?
Ce14 O5 2.370(9) . ?
Ce14 O34 2.393(9) . ?
Ce14 O27 2.474(9) . ?
Ce14 Ce19 3.7354(12) 3_666 ?
Ce15 O36 2.296(9) . ?
Ce15 O30 2.299(10) . ?
Ce15 O11 2.304(9) . ?
Ce15 O24 2.360(9) . ?
Ce15 O1 2.365(9) . ?
Ce15 O12 2.376(9) . ?
Ce15 O2 2.393(9) . ?
Ce15 O25 2.493(10) . ?
Ce15 Ce19 3.7290(12) . ?
Ce16 O13 2.292(9) . ?
Ce16 O19 2.295(10) . ?
Ce16 O16 2.307(10) . ?
Ce16 O7 2.346(9) . ?
Ce16 O26 2.365(9) . ?
Ce16 O9 2.381(9) . ?
Ce16 O18 2.397(9) . ?
Ce16 O21 2.451(9) . ?
Ce16 Ce18 3.7204(12) . ?
Ce17 O28 2.292(10) 3_666 ?
Ce17 O8 2.297(9) 3_666 ?
Ce17 O17 2.319(10) . ?
Ce17 O3 2.360(9) 3_666 ?
Ce17 O14 2.375(9) . ?
Ce17 O32 2.389(9) . ?
Ce17 O22 2.397(10) . ?
Ce17 O23 2.484(11) . ?
Ce17 Ce18 3.7244(12) . ?
Ce18 O17 2.153(10) . ?
Ce18 O19 2.194(10) . ?
Ce18 O22 2.281(9) . ?
Ce18 O7 2.299(10) . ?
Ce18 O33 2.538(10) . ?
Ce18 Cl14 2.812(4) . ?
Ce18 Cl4 2.814(4) . ?
Ce18 Cl1 3.033(4) . ?
Ce19 O36 2.174(9) . ?
Ce19 O20 2.184(10) 3_666 ?
Ce19 O4 2.299(9) 3_666 ?
Ce19 O24 2.307(9) . ?
Ce19 Cl18 2.622(7) . ?
Ce19 Cl11 2.813(4) . ?
Ce19 Cl13 2.877(4) 3_666 ?
Ce19 Cl3 3.024(4) . ?
N1 C1 1.32(2) . ?
N1 C5 1.33(2) . ?
N1 HN1 0.8800 . ?
C1 C2 1.42(3) . ?
C1 H1 0.9500 . ?
C2 C3 1.35(3) . ?
C2 H2 0.9500 . ?
C3 C4 1.37(3) . ?
C3 H3 0.9500 . ?
C4 C5 1.35(3) . ?
C4 H4 0.9500 . ?
C5 H5 0.9500 . ?
N1B C1B 1.33(2) . ?
N1B C5B 1.33(3) . ?
N1B HN1B 0.8800 . ?
C1B C2B 1.42(3) . ?
C1B H1B 0.9500 . ?
C2B C3B 1.35(3) . ?
C2B H2B 0.9500 . ?
C3B C4B 1.37(3) . ?
C3B H3B 0.9500 . ?
C4B C5B 1.35(3) . ?
C4B H4B 0.9500 . ?
C5B H5B 0.9500 . ?
N2 C6 1.41(2) . ?
N2 C10 1.41(3) . ?
N2 HN2A 0.8800 . ?
C6 C7 1.35(3) . ?
C6 H6 0.9500 . ?
C7 C8 1.30(3) . ?
C7 H7 0.9500 . ?
C8 C9 1.35(3) . ?
C8 H8 0.9500 . ?
C9 C10 1.35(3) . ?
C9 H9 0.9500 . ?
C10 H10 0.9500 . ?
N2B C10B 1.41(3) . ?
N2B C6B 1.41(2) . ?
N2B HN2B 0.8800 . ?
C6B C7B 1.35(2) . ?
C6B H6B 0.9500 . ?
C7B C8B 1.30(3) . ?
C7B H7B 0.9500 . ?
C8B C9B 1.35(3) . ?
C8B H8B 0.9500 . ?
C9B C10B 1.35(3) . ?
C9B H9B 0.9500 . ?
C10B H10B 0.9500 . ?
